data_4308902
loop_
_publ_author_name
'Asiya R. Mustafina'
'Viktoriya V. Skripacheva'
'Aidar T. Gubaidullin'
'Shamil K. Latipov'
'Asiya V. Toropchina'
'Vitaly V. Yanilkin'
'Svetlana E. Solovieva'
'Igor S. Antipin'
'Alexander I. Konovalov'

_publ_contact_author
;
 Structure Determination:
 Dr. Aidar T. Gubaidullin
 Institute of Organic &
 Physical Chemistry
 Arbuzov Str.8
 420088 Kazan
 Russia
;
_publ_contact_author_email aidar@iopc.knc.ru
_publ_contact_author_fax
;
007 / 8432 / 732253
;
_publ_contact_author_phone
;   
007 / 8432 / 727573
;
_publ_section_title
;
Outer-Sphere Association of p-Sulfonatothiacalix[4]arene and
Tetrasulfonatomethylated Calix[4]resorcinarene with Cobalt(III)
Tris(dipyridyl): The Effect on the Spectral and Electrochemical
Properties of the Latter
;
_journal_name_full 'Inorganic Chemistry'
_journal_page_first 4017
_journal_page_last 4023
_journal_paper_doi 10.1021/ic050038i
_journal_volume 44
_journal_year 2005
_chemical_formula_moiety '2(C30 H24 Co N6), C24 H11 O16 S8, Cl O4, 4(H2 O)'
_chemical_formula_sum 'C84 H67 Cl Co2 N12 O24 S8'
_chemical_formula_weight 2038.29
_chemical_name_systematic
;
 ?
;
_space_group_IT_number 14
_symmetry_cell_setting monoclinic
_symmetry_Int_Tables_number 14
_symmetry_space_group_name_Hall '-P 2ybc'
_symmetry_space_group_name_H-M 'P 1 21/c 1'
_atom_sites_solution_hydrogens geom
_atom_sites_solution_primary direct
_atom_sites_solution_secondary difmap
_audit_creation_method SHELXL-97
_cell_angle_alpha 90.00(5)
_cell_angle_beta 102.22(4)
_cell_angle_gamma 90.00(5)
_cell_formula_units_Z 4
_cell_length_a 17.366(7)
_cell_length_b 22.2492(15)
_cell_length_c 29.0904(19)
_cell_measurement_reflns_used 25
_cell_measurement_temperature 293(2)
_cell_volume 10985(5)
_computing_structure_refinement 'SHELXL-97 (Sheldrick, 1997)'
_diffrn_ambient_temperature 293(2)
_diffrn_measured_fraction_theta_full 0.654
_diffrn_measured_fraction_theta_max 0.654
_diffrn_measurement_device_type CAD-4
_diffrn_radiation_monochromator graphite
_diffrn_radiation_source 'fine-focus sealed tube'
_diffrn_radiation_type CuK\a
_diffrn_radiation_wavelength 1.54184
_diffrn_reflns_av_R_equivalents 0.4674
_diffrn_reflns_av_sigmaI/netI 0.3875
_diffrn_reflns_limit_h_max 16
_diffrn_reflns_limit_h_min -17
_diffrn_reflns_limit_k_max 22
_diffrn_reflns_limit_k_min 0
_diffrn_reflns_limit_l_max 28
_diffrn_reflns_limit_l_min 0
_diffrn_reflns_number 11238
_diffrn_reflns_theta_full 50.16
_diffrn_reflns_theta_max 50.16
_diffrn_reflns_theta_min 18.24
_exptl_absorpt_coefficient_mu 4.579
_exptl_absorpt_correction_T_max 0.4611
_exptl_absorpt_correction_T_min 0.3404
_exptl_absorpt_correction_type none
_exptl_crystal_colour yellow
_exptl_crystal_density_diffrn 1.232
_exptl_crystal_density_method 'not measured'
_exptl_crystal_description prismatic
_exptl_crystal_F_000 4184
_exptl_crystal_size_max 0.3
_exptl_crystal_size_mid 0.2
_exptl_crystal_size_min 0.2
_refine_diff_density_max 0.398
_refine_diff_density_min -0.184
_refine_diff_density_rms 0.039
_refine_ls_extinction_method none
_refine_ls_goodness_of_fit_ref 0.943
_refine_ls_hydrogen_treatment mixed
_refine_ls_matrix_type full
_refine_ls_number_parameters 986
_refine_ls_number_reflns 7433
_refine_ls_number_restraints 796
_refine_ls_restrained_S_all 0.909
_refine_ls_R_factor_all 0.2669
_refine_ls_R_factor_gt 0.0795
_refine_ls_shift/su_max 0.824
_refine_ls_shift/su_mean 0.013
_refine_ls_structure_factor_coef Fsqd
_refine_ls_weighting_details 'calc w=1/[\s^2^(Fo^2^)+(0.1029P)^2^+0.0000P] where P=(Fo^2^+2Fc^2^)/3'
_refine_ls_weighting_scheme calc
_refine_ls_wR_factor_gt 0.1632
_refine_ls_wR_factor_ref 0.2353
_reflns_number_gt 2880
_reflns_number_total 7433
_reflns_threshold_expression >2sigma(I)
_cod_data_source_file ic050038isi20050111_085529.cif
_cod_data_source_block vi10
_cod_depositor_comments
;
The following automatic conversions were performed:
'_symmetry_cell_setting' value 'Monoclinic' changed to 'monoclinic'
according to '/home/saulius/struct/CIF-dictionaries/cif_core.dic'
dictionary named 'cif_core.dic' version 2.4.1 from 2010-06-29.

Automatic conversion script
Id: cif_fix_enum 1527 2010-12-29 10:47:43Z saulius 
;
_cod_database_code 4308902

loop_
_symmetry_equiv_pos_as_xyz
'x, y, z'
'-x, y+1/2, -z+1/2'
'-x, -y, -z'
'x, -y-1/2, z-1/2'

loop_
_atom_site_aniso_label
_atom_site_aniso_U_11
_atom_site_aniso_U_22
_atom_site_aniso_U_33
_atom_site_aniso_U_23
_atom_site_aniso_U_13
_atom_site_aniso_U_12
Co1 0.0374(12) 0.0553(14) 0.0863(16) -0.0034(11) 0.0136(10) -0.0051(9)
N30 0.065(7) 0.065(9) 0.101(9) -0.012(6) 0.026(6) 0.021(6)
N41 0.054(6) 0.061(7) 0.081(8) 0.000(6) 0.014(6) -0.013(6)
N42 0.030(5) 0.061(7) 0.081(7) -0.009(6) 0.007(4) -0.007(5)
N53 0.055(6) 0.070(7) 0.085(8) -0.001(7) 0.020(6) 0.019(5)
N54 0.034(6) 0.063(6) 0.099(9) -0.014(6) 0.013(6) -0.006(5)
N65 0.052(6) 0.057(6) 0.104(10) 0.006(6) 0.037(7) -0.008(5)
C31 0.114(12) 0.059(10) 0.154(16) 0.021(10) 0.041(11) 0.008(11)
C32 0.109(13) 0.058(10) 0.198(19) 0.008(11) 0.057(13) 0.013(9)
C33 0.112(13) 0.083(13) 0.179(18) -0.002(12) 0.043(13) 0.046(11)
C34 0.087(10) 0.082(11) 0.117(12) 0.042(10) 0.034(9) 0.011(9)
C35 0.039(7) 0.087(11) 0.103(10) 0.030(8) 0.022(7) 0.007(7)
C36 0.053(8) 0.081(10) 0.073(8) 0.006(7) 0.019(6) 0.008(8)
C37 0.051(8) 0.153(15) 0.066(9) 0.040(10) 0.018(7) 0.015(9)
C38 0.058(9) 0.130(15) 0.111(12) -0.009(11) 0.020(8) -0.040(11)
C39 0.072(10) 0.090(11) 0.136(14) -0.018(10) 0.021(10) -0.042(9)
C40 0.060(9) 0.089(11) 0.097(11) -0.013(9) 0.005(8) -0.038(8)
C43 0.038(7) 0.112(12) 0.104(12) -0.016(10) 0.023(7) -0.017(7)
C44 0.115(13) 0.146(17) 0.095(13) 0.005(12) 0.040(11) 0.006(12)
C45 0.084(11) 0.19(2) 0.089(12) -0.009(14) 0.030(9) 0.011(12)
C46 0.072(9) 0.170(18) 0.091(13) 0.002(13) 0.011(9) 0.005(11)
C47 0.055(7) 0.091(12) 0.088(11) 0.003(9) 0.001(7) -0.021(8)
C48 0.072(9) 0.078(11) 0.122(14) 0.013(10) 0.004(9) -0.006(8)
C49 0.059(8) 0.084(12) 0.131(14) 0.035(11) 0.000(8) 0.004(8)
C50 0.083(10) 0.063(10) 0.156(17) 0.025(12) -0.003(11) -0.004(9)
C51 0.058(8) 0.063(10) 0.161(16) -0.003(10) -0.006(9) 0.015(7)
C52 0.080(10) 0.094(13) 0.125(14) -0.014(11) 0.017(9) -0.002(9)
C55 0.025(7) 0.084(10) 0.151(16) -0.019(10) 0.016(8) -0.009(6)
C56 0.082(11) 0.079(10) 0.107(13) -0.020(9) 0.011(9) 0.004(8)
C57 0.049(8) 0.093(11) 0.182(19) -0.016(12) 0.021(12) 0.004(8)
C58 0.062(9) 0.063(8) 0.138(14) 0.009(9) 0.058(9) 0.011(7)
C59 0.048(8) 0.060(7) 0.112(11) 0.004(7) 0.041(8) -0.004(6)
C60 0.067(9) 0.058(8) 0.092(10) 0.006(7) 0.044(8) 0.003(7)
C61 0.088(10) 0.074(9) 0.100(12) 0.011(9) 0.023(10) -0.009(8)
C62 0.079(10) 0.117(13) 0.111(13) -0.003(11) 0.051(10) 0.013(10)
C63 0.100(13) 0.142(16) 0.111(14) 0.032(12) 0.041(11) -0.002(11)
C64 0.046(7) 0.113(12) 0.087(11) 0.004(9) 0.018(8) -0.009(7)
Co2 0.0585(12) 0.0459(12) 0.0513(13) 0.0015(9) 0.0093(9) 0.0072(9)
N66 0.065(6) 0.043(6) 0.067(7) 0.006(5) 0.010(6) 0.024(5)
N77 0.069(6) 0.052(7) 0.044(6) 0.010(5) -0.003(5) -0.003(5)
N78 0.053(6) 0.075(8) 0.063(7) 0.009(6) 0.012(5) -0.006(6)
N89 0.053(6) 0.043(6) 0.052(6) 0.014(5) 0.011(5) 0.014(4)
N90 0.074(6) 0.042(5) 0.050(7) -0.001(5) 0.011(5) 0.014(5)
N101 0.069(7) 0.061(6) 0.059(7) 0.019(5) 0.000(5) 0.011(6)
C67 0.068(8) 0.067(10) 0.079(9) 0.007(8) 0.006(7) 0.004(7)
C68 0.098(10) 0.053(8) 0.096(11) -0.014(8) 0.021(9) 0.017(8)
C69 0.105(11) 0.107(14) 0.096(12) -0.012(10) 0.036(10) 0.040(10)
C70 0.095(10) 0.067(9) 0.104(11) 0.010(9) 0.045(9) 0.012(8)
C71 0.060(7) 0.059(8) 0.062(8) -0.024(6) 0.029(6) -0.019(7)
C72 0.052(7) 0.085(10) 0.049(7) -0.014(7) 0.014(6) -0.012(7)
C73 0.058(7) 0.098(11) 0.052(7) -0.010(7) 0.017(6) 0.006(7)
C74 0.078(9) 0.076(10) 0.097(11) 0.003(9) 0.008(8) -0.003(8)
C75 0.120(11) 0.046(7) 0.073(9) -0.002(7) 0.011(8) -0.025(9)
C76 0.088(9) 0.046(8) 0.059(8) 0.001(7) -0.013(7) -0.023(7)
C79 0.070(8) 0.054(8) 0.077(9) -0.012(7) 0.041(8) -0.005(6)
C80 0.056(8) 0.085(10) 0.075(9) -0.031(8) 0.019(7) -0.034(8)
C81 0.054(8) 0.089(11) 0.077(9) 0.009(8) 0.000(7) -0.012(8)
C82 0.056(7) 0.062(8) 0.065(8) 0.008(7) -0.005(7) -0.014(6)
C83 0.050(7) 0.086(10) 0.059(8) 0.002(7) 0.016(7) -0.004(7)
C84 0.063(8) 0.048(7) 0.076(9) 0.002(7) 0.015(7) 0.010(6)
C85 0.052(7) 0.061(9) 0.100(11) 0.012(8) -0.015(7) 0.012(7)
C86 0.079(10) 0.066(10) 0.112(12) 0.002(9) 0.022(10) 0.027(8)
C87 0.104(11) 0.065(9) 0.090(11) 0.001(8) 0.015(10) 0.021(9)
C88 0.085(9) 0.048(7) 0.064(8) -0.008(7) 0.021(7) 0.024(7)
C91 0.095(10) 0.066(8) 0.060(8) -0.005(7) 0.032(8) -0.003(8)
C92 0.100(11) 0.079(10) 0.112(14) 0.001(10) 0.046(10) -0.003(8)
C93 0.097(10) 0.072(9) 0.076(10) 0.027(8) 0.039(8) 0.022(8)
C94 0.090(10) 0.100(11) 0.065(9) 0.011(8) 0.037(8) 0.038(9)
C95 0.077(8) 0.054(7) 0.046(8) 0.000(6) 0.025(7) 0.021(7)
C96 0.072(8) 0.067(8) 0.054(9) 0.004(7) -0.001(7) 0.028(7)
C97 0.088(9) 0.054(8) 0.063(9) -0.001(7) -0.002(7) 0.016(8)
C98 0.124(12) 0.056(9) 0.082(11) -0.002(8) -0.005(10) 0.009(9)
C99 0.073(9) 0.098(11) 0.081(11) -0.008(9) 0.017(8) 0.007(8)
C100 0.068(8) 0.059(8) 0.089(11) 0.015(8) -0.008(8) 0.002(7)
S1 0.0665(19) 0.0402(16) 0.068(2) -0.0053(14) 0.0306(15) -0.0051(14)
S4 0.075(2) 0.0471(18) 0.077(3) -0.0011(17) 0.0226(17) 0.0132(16)
S8 0.076(2) 0.0475(18) 0.058(2) -0.0072(14) 0.0020(15) -0.0058(15)
S11 0.072(2) 0.079(3) 0.079(3) -0.004(2) 0.0114(19) -0.011(2)
S15 0.118(3) 0.0450(19) 0.062(2) 0.0038(15) 0.0002(19) 0.0238(18)
S18 0.072(2) 0.056(2) 0.079(3) 0.0046(17) 0.013(2) -0.0121(18)
S22 0.0603(18) 0.0409(17) 0.081(2) -0.0097(14) 0.0250(16) 0.0038(13)
S25 0.0428(18) 0.085(3) 0.079(3) -0.006(2) 0.0131(16) -0.0076(18)
O4A 0.109(10) 0.103(10) 0.23(2) 0.026(11) 0.101(12) 0.029(8)
O4B 0.162(13) 0.112(10) 0.139(13) 0.042(10) 0.067(11) 0.092(10)
O7 0.065(5) 0.048(5) 0.083(6) -0.014(4) 0.006(5) 0.004(4)
O11A 0.088(6) 0.090(8) 0.082(7) 0.013(6) -0.003(6) -0.019(6)
O11B 0.085(7) 0.094(10) 0.196(16) -0.023(10) 0.056(9) 0.018(7)
O11C 0.089(7) 0.180(14) 0.091(9) 0.027(9) 0.032(6) -0.037(8)
O14 0.091(7) 0.057(5) 0.081(6) -0.004(5) 0.004(5) 0.013(5)
O18A 0.105(8) 0.081(7) 0.148(11) 0.002(7) 0.089(9) -0.017(6)
O18B 0.095(6) 0.047(5) 0.092(7) 0.007(5) 0.021(5) 0.000(5)
O18C 0.084(6) 0.090(8) 0.107(10) 0.006(7) -0.024(6) -0.027(6)
O21 0.072(6) 0.063(6) 0.089(7) -0.013(5) 0.010(5) 0.004(5)
O25A 0.074(6) 0.088(8) 0.121(9) -0.002(7) 0.036(6) -0.015(6)
O25B 0.069(6) 0.155(12) 0.104(11) -0.020(9) -0.011(6) -0.026(7)
O25C 0.073(6) 0.080(7) 0.127(9) 0.008(6) 0.030(6) 0.006(6)
O28 0.032(5) 0.065(5) 0.086(6) -0.021(5) 0.012(4) -0.016(4)
C2 0.052(6) 0.038(7) 0.063(8) -0.012(6) 0.015(6) -0.014(6)
C3 0.057(7) 0.040(7) 0.067(8) 0.008(6) 0.017(6) -0.007(6)
C4 0.040(6) 0.050(7) 0.081(10) -0.017(7) 0.010(6) 0.002(6)
C5 0.044(6) 0.050(7) 0.060(8) -0.006(6) 0.008(5) 0.003(6)
C6 0.043(6) 0.040(6) 0.058(8) -0.008(6) 0.012(5) -0.006(5)
C7 0.032(6) 0.040(7) 0.093(10) 0.000(7) 0.008(6) 0.005(6)
C9 0.062(8) 0.020(6) 0.061(7) -0.014(5) 0.011(6) 0.008(5)
C10 0.069(9) 0.039(7) 0.084(9) -0.006(6) 0.012(7) 0.009(6)
C11 0.069(8) 0.049(8) 0.057(7) 0.007(6) 0.003(6) -0.006(7)
C12 0.091(10) 0.034(8) 0.074(9) 0.017(6) -0.011(7) 0.002(7)
C13 0.070(9) 0.037(7) 0.061(8) 0.007(5) -0.002(6) -0.002(6)
C14 0.063(8) 0.085(11) 0.060(8) 0.018(7) 0.019(6) 0.004(8)
C16 0.069(7) 0.052(7) 0.050(8) -0.016(6) 0.002(6) 0.014(7)
C17 0.065(7) 0.036(6) 0.072(9) 0.012(6) 0.026(6) 0.008(6)
C18 0.063(7) 0.050(7) 0.045(7) -0.001(6) 0.005(6) 0.015(6)
C19 0.067(7) 0.046(7) 0.070(9) -0.016(6) 0.017(7) 0.006(6)
C20 0.059(7) 0.040(7) 0.086(10) -0.011(7) 0.025(7) 0.005(6)
C21 0.052(7) 0.031(6) 0.076(9) -0.012(6) 0.006(6) -0.002(6)
C23 0.050(7) 0.038(7) 0.054(7) -0.010(5) 0.021(6) 0.011(5)
C24 0.032(7) 0.077(9) 0.060(7) 0.013(6) 0.008(6) -0.006(6)
C25 0.047(7) 0.068(9) 0.058(7) -0.007(6) 0.024(6) 0.015(7)
C26 0.043(7) 0.044(7) 0.071(8) 0.003(5) 0.033(6) 0.004(5)
C27 0.066(8) 0.048(8) 0.036(6) -0.031(5) 0.012(5) -0.025(7)
C28 0.053(8) 0.040(7) 0.065(7) -0.001(6) 0.024(6) 0.001(6)
Cl1 0.102(3) 0.071(3) 0.115(4) -0.005(3) -0.006(3) -0.013(3)
O1A 0.123(10) 0.129(12) 0.111(11) -0.013(9) -0.010(9) 0.047(9)
O1B 0.206(19) 0.112(15) 0.21(2) 0.022(15) 0.043(18) 0.029(17)
O1C 0.24(2) 0.136(15) 0.129(15) -0.036(13) -0.023(16) -0.022(17)
O1D 0.186(15) 0.071(9) 0.167(16) -0.009(10) -0.073(13) 0.013(11)
O40 0.070(7) 0.188(17) 0.152(13) 0.048(12) 0.040(8) 0.002(8)
O42 0.181(18) 0.104(12) 0.28(4) 0.050(17) 0.06(2) 0.030(12)
O44 0.22(2) 0.20(3) 0.136(17) 0.076(18) 0.031(15) 0.000(19)
O46 0.190(19) 0.17(2) 0.20(2) 0.013(18) 0.014(17) -0.067(17)

loop_
_atom_site_label
_atom_site_type_symbol
_atom_site_thermal_displace_type
_atom_site_fract_x
_atom_site_fract_y
_atom_site_fract_z
_atom_site_occupancy
_atom_site_U_iso_or_equiv
_atom_site_calc_flag
_atom_site_refinement_flags
Co1 Co Uani 0.47398(11) 0.30949(10) 0.43386(9) 1.000 0.0596(8) . .
N30 N Uani 0.5157(4) 0.2299(3) 0.4460(4) 1.000 0.076(5) . G
N41 N Uani 0.5833(3) 0.3340(3) 0.4529(3) 1.000 0.065(4) . G
N42 N Uani 0.4841(4) 0.3078(4) 0.3703(3) 1.000 0.058(4) . G
N53 N Uani 0.4388(5) 0.3896(3) 0.4193(3) 1.000 0.069(4) . G
N54 N Uani 0.3644(4) 0.2837(4) 0.4163(3) 1.000 0.065(4) . G
N65 N Uani 0.4522(5) 0.3116(4) 0.4955(3) 1.000 0.068(4) . G
C31 C Uani 0.4743(4) 0.1760(4) 0.4416(5) 1.000 0.107(7) . G
C32 C Uani 0.5143(7) 0.1221(3) 0.4528(6) 1.000 0.118(8) . G
C33 C Uani 0.5957(7) 0.1221(4) 0.4684(6) 1.000 0.123(9) . G
C34 C Uani 0.6371(4) 0.1760(5) 0.4728(5) 1.000 0.094(6) . G
C35 C Uani 0.5970(4) 0.2299(4) 0.4616(3) 1.000 0.075(5) . G
C36 C Uani 0.6356(5) 0.2866(3) 0.4659(4) 1.000 0.068(5) . G
C37 C Uani 0.7156(4) 0.2979(5) 0.4811(4) 1.000 0.089(6) . G
C38 C Uani 0.7435(4) 0.3567(6) 0.4833(5) 1.000 0.099(7) . G
C39 C Uani 0.6912(5) 0.4040(4) 0.4702(5) 1.000 0.099(7) . G
C40 C Uani 0.6112(5) 0.3927(3) 0.4551(4) 1.000 0.084(6) . G
C43 C Uani 0.5070(5) 0.2586(4) 0.3469(4) 1.000 0.083(6) . G
C44 C Uani 0.5129(6) 0.2639(6) 0.3001(4) 1.000 0.116(8) . G
C45 C Uani 0.4960(7) 0.3184(7) 0.2768(3) 1.000 0.119(9) . G
C46 C Uani 0.4731(7) 0.3676(5) 0.3002(4) 1.000 0.112(8) . G
C47 C Uani 0.4671(4) 0.3623(4) 0.3469(4) 1.000 0.080(6) . G
C48 C Uani 0.4469(5) 0.4071(4) 0.3747(3) 1.000 0.093(7) . G
C49 C Uani 0.4297(6) 0.4658(5) 0.3596(4) 1.000 0.094(7) . G
C50 C Uani 0.4044(6) 0.5070(3) 0.3892(5) 1.000 0.105(7) . G
C51 C Uani 0.3964(6) 0.4895(4) 0.4338(5) 1.000 0.098(7) . G
C52 C Uani 0.4136(6) 0.4308(5) 0.4489(3) 1.000 0.100(7) . G
C55 C Uani 0.3225(5) 0.2712(5) 0.3711(3) 1.000 0.087(7) . G
C56 C Uani 0.2439(5) 0.2539(6) 0.3638(4) 1.000 0.091(7) . G
C57 C Uani 0.2073(4) 0.2491(6) 0.4018(5) 1.000 0.109(8) . G
C58 C Uani 0.2493(5) 0.2616(5) 0.4470(4) 1.000 0.082(6) . G
C59 C Uani 0.3278(5) 0.2788(5) 0.4543(3) 1.000 0.070(5) . G
C60 C Uani 0.3761(4) 0.2930(5) 0.4964(3) 1.000 0.068(5) . G
C61 C Uani 0.3507(5) 0.2920(6) 0.5386(4) 1.000 0.087(6) . G
C62 C Uani 0.4015(6) 0.3096(7) 0.5800(3) 1.000 0.098(7) . G
C63 C Uani 0.4776(6) 0.3282(7) 0.5792(3) 1.000 0.115(8) . G
C64 C Uani 0.5029(4) 0.3292(6) 0.5370(3) 1.000 0.081(6) . G
Co2 Co Uani 0.99424(11) -0.00329(9) 0.73414(7) 1.000 0.0522(7) . .
N66 N Uani 0.9211(4) 0.0611(3) 0.7339(3) 1.000 0.059(4) . G
N77 N Uani 0.9336(4) -0.0407(3) 0.7735(3) 1.000 0.057(4) . G
N78 N Uani 1.0685(4) 0.0256(3) 0.7888(2) 1.000 0.064(4) . G
N89 N Uani 1.0681(4) -0.0693(3) 0.7392(2) 1.000 0.049(3) . G
N90 N Uani 1.0494(4) 0.0352(3) 0.6913(2) 1.000 0.056(3) . G
N101 N Uani 0.9282(4) -0.0336(3) 0.6780(2) 1.000 0.065(4) . G
C67 C Uani 0.9212(5) 0.1152(3) 0.7101(3) 1.000 0.073(5) . G
C68 C Uani 0.8663(7) 0.1594(3) 0.7139(4) 1.000 0.082(6) . G
C69 C Uani 0.8113(7) 0.1494(4) 0.7415(5) 1.000 0.100(7) . G
C70 C Uani 0.8111(6) 0.0953(4) 0.7653(4) 1.000 0.085(6) . G
C71 C Uani 0.8660(5) 0.0511(3) 0.7615(3) 1.000 0.058(4) . G
C72 C Uani 0.8718(5) -0.0058(3) 0.7822(3) 1.000 0.062(5) . G
C73 C Uani 0.8209(5) -0.0290(4) 0.8088(3) 1.000 0.069(5) . G
C74 C Uani 0.8319(6) -0.0870(4) 0.8267(4) 1.000 0.085(6) . G
C75 C Uani 0.8937(6) -0.1219(3) 0.8180(4) 1.000 0.081(5) . G
C76 C Uani 0.9446(5) -0.0987(3) 0.7915(3) 1.000 0.069(5) . G
C79 C Uani 1.0624(4) 0.0792(3) 0.8122(3) 1.000 0.063(5) . G
C80 C Uani 1.1226(5) 0.0968(3) 0.8493(3) 1.000 0.071(5) . G
C81 C Uani 1.1889(4) 0.0607(4) 0.8630(3) 1.000 0.075(5) . G
C82 C Uani 1.1949(4) 0.0071(4) 0.8395(3) 1.000 0.064(4) . G
C83 C Uani 1.1348(4) -0.0105(3) 0.8024(3) 1.000 0.064(5) . G
C84 C Uani 1.1338(4) -0.0630(3) 0.7757(3) 1.000 0.062(5) . G
C85 C Uani 1.1917(4) -0.1072(4) 0.7834(3) 1.000 0.076(5) . G
C86 C Uani 1.1838(5) -0.1577(4) 0.7547(4) 1.000 0.085(6) . G
C87 C Uani 1.1181(6) -0.1641(3) 0.7183(4) 1.000 0.087(6) . G
C88 C Uani 1.0603(5) -0.1199(3) 0.7106(3) 1.000 0.065(5) . G
C91 C Uani 1.1150(5) 0.0722(4) 0.7035(2) 1.000 0.071(5) . G
C92 C Uani 1.1519(5) 0.0940(4) 0.6689(4) 1.000 0.094(7) . G
C93 C Uani 1.1232(6) 0.0788(5) 0.6221(3) 1.000 0.079(6) . G
C94 C Uani 1.0576(6) 0.0418(4) 0.6098(2) 1.000 0.082(6) . G
C95 C Uani 1.0207(4) 0.0200(3) 0.6444(2) 1.000 0.057(4) . G
C96 C Uani 0.9542(4) -0.0178(3) 0.6376(3) 1.000 0.066(5) . G
C97 C Uani 0.9144(6) -0.0388(4) 0.5940(2) 1.000 0.071(5) . G
C98 C Uani 0.8487(6) -0.0754(4) 0.5908(3) 1.000 0.091(6) . G
C99 C Uani 0.8227(4) -0.0912(4) 0.6312(4) 1.000 0.084(6) . G
C100 C Uani 0.8625(5) -0.0702(4) 0.6748(3) 1.000 0.076(5) . G
S1 S Uani 0.96442(18) 0.42582(14) 0.40735(12) 1.000 0.0558(11) . .
S4 S Uani 0.7814(2) 0.58428(15) 0.48055(14) 1.000 0.0654(13) . .
S8 S Uani 0.9592(2) 0.42354(15) 0.59539(12) 1.000 0.0623(11) . .
S11 S Uani 0.6981(2) 0.2969(2) 0.61446(16) 1.000 0.0773(16) . .
S15 S Uani 0.9657(3) 0.17674(16) 0.59870(14) 1.000 0.0778(14) . .
S18 S Uani 0.8039(2) 0.01551(16) 0.47300(15) 1.000 0.0694(14) . .
S22 S Uani 1.00061(18) 0.17790(14) 0.41496(13) 1.000 0.0592(11) . .
S25 S Uani 0.70932(19) 0.27669(19) 0.35035(14) 1.000 0.0689(15) . .
O4A O Uani 0.7094(10) 0.5606(8) 0.4901(9) 1.000 0.138(8) . .
O4B O Uani 0.7748(10) 0.6073(8) 0.4350(7) 1.000 0.132(7) . .
O4C O Uiso 0.8094(11) 0.6246(11) 0.5188(8) 1.000 0.141(6) . .
O7 O Uani 0.9991(5) 0.3761(4) 0.5041(4) 1.000 0.067(3) . .
O11A O Uani 0.6531(7) 0.2581(6) 0.5768(5) 1.000 0.090(4) . .
O11B O Uani 0.6702(8) 0.3567(7) 0.6105(8) 1.000 0.121(7) . .
O11C O Uani 0.7012(8) 0.2668(9) 0.6605(5) 1.000 0.118(6) . .
O14 O Uani 1.0167(7) 0.3000(5) 0.5765(4) 1.000 0.078(3) . .
O18A O Uani 0.7542(8) 0.0196(6) 0.5063(6) 1.000 0.102(5) . .
O18B O Uani 0.8520(6) -0.0373(5) 0.4823(4) 1.000 0.078(3) . .
O18C O Uani 0.7617(7) 0.0212(6) 0.4233(5) 1.000 0.100(5) . .
O21 O Uani 1.0232(6) 0.2206(5) 0.5121(4) 1.000 0.076(4) . .
O25A O Uani 0.6851(6) 0.2265(6) 0.3714(5) 1.000 0.092(4) . .
O25B O Uani 0.7071(7) 0.2669(9) 0.3013(5) 1.000 0.114(6) . .
O25C O Uani 0.6709(6) 0.3292(6) 0.3624(5) 1.000 0.092(4) . .
O28 O Uani 1.0536(4) 0.3062(4) 0.4273(3) 1.000 0.061(3) . .
C2 C Uani 0.9245(4) 0.4509(3) 0.4548(2) 1.000 0.051(4) . G
C3 C Uani 0.8739(5) 0.5000(3) 0.4485(2) 1.000 0.054(4) . G
C4 C Uani 0.8473(4) 0.5237(3) 0.4866(3) 1.000 0.057(5) . G
C5 C Uani 0.8714(4) 0.4982(3) 0.5309(2) 1.000 0.052(4) . G
C6 C Uani 0.9220(4) 0.4491(3) 0.5372(2) 1.000 0.047(4) . G
C7 C Uani 0.9486(4) 0.4255(3) 0.4992(3) 1.000 0.056(5) . G
C9 C Uani 0.9093(4) 0.3533(2) 0.5947(3) 1.000 0.048(4) . G
C10 C Uani 0.8336(4) 0.3526(3) 0.6034(3) 1.000 0.065(5) . G
C11 C Uani 0.7966(4) 0.2981(3) 0.6076(3) 1.000 0.060(4) . G
C12 C Uani 0.8352(5) 0.2444(3) 0.6032(4) 1.000 0.071(5) . G
C13 C Uani 0.9109(5) 0.2451(2) 0.5946(4) 1.000 0.058(5) . G
C14 C Uani 0.9480(4) 0.2996(3) 0.5903(3) 1.000 0.068(5) . G
C16 C Uani 0.9394(5) 0.1501(3) 0.5395(2) 1.000 0.059(4) . G
C17 C Uani 0.8868(5) 0.1024(3) 0.5296(2) 1.000 0.056(4) . G
C18 C Uani 0.8698(4) 0.0774(3) 0.4848(3) 1.000 0.054(4) . G
C19 C Uani 0.9054(5) 0.1000(3) 0.4500(2) 1.000 0.061(4) . G
C20 C Uani 0.9580(5) 0.1478(3) 0.4599(3) 1.000 0.060(5) . G
C21 C Uani 0.9750(4) 0.1728(3) 0.5046(3) 1.000 0.054(4) . G
C23 C Uani 0.9411(3) 0.2442(2) 0.4032(3) 1.000 0.046(4) . G
C24 C Uani 0.8607(3) 0.2369(2) 0.3857(3) 1.000 0.057(4) . G
C25 C Uani 0.8123(3) 0.2870(3) 0.3754(3) 1.000 0.056(4) . G
C26 C Uani 0.8443(4) 0.3444(2) 0.3826(3) 1.000 0.050(4) . G
C27 C Uani 0.9246(4) 0.3517(2) 0.4001(3) 1.000 0.050(4) . G
C28 C Uani 0.9730(3) 0.3016(3) 0.4104(2) 1.000 0.051(4) . G
Cl1 Cl Uani 0.9450(3) -0.2546(2) 0.7370(2) 1.000 0.1003(19) . .
O1A O Uani 1.0032(10) -0.2362(9) 0.7774(7) 1.000 0.126(6) . .
O1B O Uani 0.8998(19) -0.3010(13) 0.7438(13) 1.000 0.176(10) . .
O1C O Uani 0.9934(19) -0.2790(12) 0.7008(9) 1.000 0.178(10) . .
O1D O Uani 0.8986(14) -0.2060(8) 0.7197(8) 1.000 0.158(8) . .
O40 O Uani 1.1812(7) 0.2825(10) 0.5973(7) 1.000 0.134(8) . .
O42 O Uani 0.8119(16) -0.1608(11) 0.4771(15) 1.000 0.187(15) . .
O44 O Uani 0.7805(18) 0.0494(17) 0.3293(10) 1.000 0.186(13) . .
O46 O Uani 0.6556(16) 0.1379(15) 0.2997(12) 1.000 0.191(11) . .
H31 H Uiso 0.41990 0.17600 0.43110 1.000 0.1280 calc R
H32 H Uiso 0.48670 0.08600 0.44980 1.000 0.1420 calc R
H33 H Uiso 0.62250 0.08600 0.47590 1.000 0.1480 calc R
H34 H Uiso 0.69150 0.17600 0.48330 1.000 0.1120 calc R
H37 H Uiso 0.75060 0.26620 0.48980 1.000 0.1070 calc R
H38 H Uiso 0.79700 0.36430 0.49340 1.000 0.1190 calc R
H39 H Uiso 0.70980 0.44330 0.47170 1.000 0.1190 calc R
H40 H Uiso 0.57620 0.42440 0.44630 1.000 0.1000 calc R
H43 H Uiso 0.51830 0.22220 0.36250 1.000 0.1000 calc R
H44 H Uiso 0.52820 0.23110 0.28450 1.000 0.1390 calc R
H45 H Uiso 0.50000 0.32200 0.24550 1.000 0.1450 calc R
H46 H Uiso 0.46180 0.40400 0.28460 1.000 0.1340 calc R
H49 H Uiso 0.43510 0.47750 0.32980 1.000 0.1130 calc R
H50 H Uiso 0.39290 0.54630 0.37910 1.000 0.1260 calc R
H51 H Uiso 0.37950 0.51710 0.45360 1.000 0.1180 calc R
H52 H Uiso 0.40820 0.41910 0.47870 1.000 0.1210 calc R
H55 H Uiso 0.34700 0.27450 0.34570 1.000 0.1040 calc R
H56 H Uiso 0.21580 0.24560 0.33360 1.000 0.1090 calc R
H57 H Uiso 0.15470 0.23750 0.39690 1.000 0.1300 calc R
H58 H Uiso 0.22480 0.25830 0.47240 1.000 0.0990 calc R
H61 H Uiso 0.29980 0.27960 0.53920 1.000 0.1040 calc R
H62 H Uiso 0.38460 0.30890 0.60830 1.000 0.1170 calc R
H63 H Uiso 0.51160 0.34000 0.60690 1.000 0.1380 calc R
H64 H Uiso 0.55390 0.34170 0.53640 1.000 0.0980 calc R
H67 H Uiso 0.95810 0.12190 0.69170 1.000 0.0870 calc R
H68 H Uiso 0.86640 0.19560 0.69800 1.000 0.0980 calc R
H69 H Uiso 0.77460 0.17900 0.74400 1.000 0.1210 calc R
H70 H Uiso 0.77430 0.08860 0.78380 1.000 0.1020 calc R
H73 H Uiso 0.77960 -0.00570 0.81460 1.000 0.0820 calc R
H74 H Uiso 0.79790 -0.10260 0.84450 1.000 0.1030 calc R
H75 H Uiso 0.90110 -0.16070 0.83000 1.000 0.0970 calc R
H76 H Uiso 0.98590 -0.12200 0.78570 1.000 0.0820 calc R
H79 H Uiso 1.01810 0.10340 0.80310 1.000 0.0760 calc R
H80 H Uiso 1.11850 0.13270 0.86510 1.000 0.0860 calc R
H81 H Uiso 1.22910 0.07250 0.88780 1.000 0.0910 calc R
H82 H Uiso 1.23930 -0.01700 0.84860 1.000 0.0760 calc R
H85 H Uiso 1.23560 -0.10290 0.80780 1.000 0.0910 calc R
H86 H Uiso 1.22250 -0.18730 0.75990 1.000 0.1030 calc R
H87 H Uiso 1.11290 -0.19790 0.69910 1.000 0.1040 calc R
H88 H Uiso 1.01640 -0.12410 0.68620 1.000 0.0780 calc R
H91 H Uiso 1.13420 0.08240 0.73480 1.000 0.0860 calc R
H92 H Uiso 1.19580 0.11880 0.67710 1.000 0.1120 calc R
H93 H Uiso 1.14790 0.09340 0.59890 1.000 0.0940 calc R
H94 H Uiso 1.03840 0.03160 0.57850 1.000 0.0980 calc R
H97 H Uiso 0.93180 -0.02820 0.56700 1.000 0.0860 calc R
H98 H Uiso 0.82210 -0.08940 0.56160 1.000 0.1090 calc R
H99 H Uiso 0.77880 -0.11570 0.62900 1.000 0.1000 calc R
H100 H Uiso 0.84510 -0.08080 0.70180 1.000 0.0910 calc R
H3 H Uiso 0.85780 0.51700 0.41880 1.000 0.0650 calc R
H5 H Uiso 0.85360 0.51400 0.55640 1.000 0.0620 calc R
H7 H Uiso 1.04480 0.38760 0.51260 1.000 0.1000 calc R
H10 H Uiso 0.80780 0.38850 0.60630 1.000 0.0770 calc R
H12 H Uiso 0.81040 0.20790 0.60610 1.000 0.0840 calc R
H14 H Uiso 1.05230 0.29080 0.59880 1.000 0.1180 calc R
H17 H Uiso 0.86300 0.08720 0.55300 1.000 0.0670 calc R
H19 H Uiso 0.89400 0.08330 0.42000 1.000 0.0730 calc R
H24 H Uiso 0.83930 0.19860 0.38080 1.000 0.0680 calc R
H26 H Uiso 0.81190 0.37790 0.37580 1.000 0.0590 calc R
H28 H Uiso 1.07650 0.29870 0.40600 1.000 0.0920 calc R
H401 H Uiso 1.13620 0.27890 0.57950 1.000 0.2820 . .
H402 H Uiso 1.17640 0.30060 0.62210 1.000 0.2820 . .
H421 H Uiso 0.78250 -0.17180 0.45530 1.000 0.2820 . .
H422 H Uiso 0.86120 -0.17300 0.47610 1.000 0.2820 . .
H441 H Uiso 0.77420 0.04550 0.35940 1.000 0.2820 . .
H442 H Uiso 0.77160 0.02250 0.31380 1.000 0.2820 . .
H461 H Uiso 0.61050 0.12130 0.30250 1.000 0.2820 . .
H462 H Uiso 0.65110 0.15060 0.27360 1.000 0.2820 . .

loop_
_atom_type_symbol
_atom_type_description
_atom_type_scat_dispersion_real
_atom_type_scat_dispersion_imag
_atom_type_scat_source
C C 0.0181 0.0091 'International Tables Vol C Tables 4.2.6.8 and 6.1.1.4'
H H 0.0000 0.0000 'International Tables Vol C Tables 4.2.6.8 and 6.1.1.4'
Co Co -2.3653 3.6143 'International Tables Vol C Tables 4.2.6.8 and 6.1.1.4'
N N 0.0311 0.0180 'International Tables Vol C Tables 4.2.6.8 and 6.1.1.4'
O O 0.0492 0.0322 'International Tables Vol C Tables 4.2.6.8 and 6.1.1.4'
S S 0.3331 0.5567 'International Tables Vol C Tables 4.2.6.8 and 6.1.1.4'
Cl Cl 0.3639 0.7018 'International Tables Vol C Tables 4.2.6.8 and 6.1.1.4'

loop_
_geom_angle_atom_site_label_1
_geom_angle_atom_site_label_2
_geom_angle_atom_site_label_3
_geom_angle
_geom_angle_site_symmetry_1
_geom_angle_site_symmetry_2
_geom_angle_site_symmetry_3
_geom_angle_publ_flag
N30 Co1 N41 84.2(3) . . . yes
N30 Co1 N42 93.0(4) . . . yes
N30 Co1 N53 175.6(4) . . . yes
N30 Co1 N54 94.9(4) . . . yes
N30 Co1 N65 89.5(4) . . . yes
N41 Co1 N42 89.8(3) . . . yes
N41 Co1 N53 92.8(3) . . . yes
N41 Co1 N54 178.5(4) . . . yes
N41 Co1 N65 95.8(4) . . . yes
N42 Co1 N53 83.9(4) . . . yes
N42 Co1 N54 91.5(4) . . . yes
N42 Co1 N65 174.0(4) . . . yes
N53 Co1 N54 88.2(4) . . . yes
N53 Co1 N65 93.9(4) . . . yes
N54 Co1 N65 82.9(4) . . . yes
N66 Co2 N78 94.6(3) . . . yes
N66 Co2 N89 175.8(3) . . . yes
N66 Co2 N90 94.9(3) . . . yes
N66 Co2 N101 89.0(3) . . . yes
N77 Co2 N78 90.5(3) . . . yes
N77 Co2 N89 93.7(3) . . . yes
N77 Co2 N90 176.3(3) . . . yes
N77 Co2 N101 92.9(3) . . . yes
N78 Co2 N89 82.7(3) . . . yes
N78 Co2 N90 92.7(3) . . . yes
N78 Co2 N101 175.3(3) . . . yes
N89 Co2 N90 88.5(3) . . . yes
N89 Co2 N101 93.8(3) . . . yes
N90 Co2 N101 83.9(3) . . . yes
N66 Co2 N77 83.0(3) . . . yes
O1C Cl1 O1D 112.3(14) . . . yes
O1A Cl1 O1D 109.3(12) . . . yes
O1A Cl1 O1B 115.6(18) . . . yes
O1A Cl1 O1C 105.2(14) . . . yes
O1B Cl1 O1C 104.2(18) . . . yes
O1B Cl1 O1D 110.1(18) . . . yes
C2 S1 C27 100.3(4) . . . yes
O4A S4 C4 106.0(8) . . . yes
O4A S4 O4B 114.6(13) . . . yes
O4A S4 O4C 104.2(13) . . . yes
O4B S4 C4 107.3(8) . . . yes
O4C S4 C4 107.3(9) . . . yes
O4B S4 O4C 116.9(12) . . . yes
C6 S8 C9 101.1(4) . . . yes
O11A S11 O11B 111.8(10) . . . yes
O11B S11 O11C 116.3(12) . . . yes
O11A S11 C11 107.3(6) . . . yes
O11C S11 C11 104.9(7) . . . yes
O11A S11 O11C 108.4(9) . . . yes
O11B S11 C11 107.5(7) . . . yes
C13 S15 C16 101.2(5) . . . yes
O18C S18 C18 106.7(6) . . . yes
O18B S18 O18C 113.7(7) . . . yes
O18A S18 O18C 114.3(8) . . . yes
O18B S18 C18 105.8(5) . . . yes
O18A S18 C18 106.0(7) . . . yes
O18A S18 O18B 109.6(8) . . . yes
C20 S22 C23 98.0(4) . . . yes
O25A S25 C25 107.1(6) . . . yes
O25B S25 C25 103.7(6) . . . yes
O25B S25 O25C 116.9(10) . . . yes
O25A S25 O25C 110.6(8) . . . yes
O25A S25 O25B 111.8(10) . . . yes
O25C S25 C25 105.8(6) . . . yes
C7 O7 H7 109.40 . . . no
C14 O14 H14 109.35 . . . no
C28 O28 H28 109.36 . . . no
H401 O40 H402 108.82 . . . no
C31 N30 C35 120.02 . . . yes
Co1 N30 C35 112.2(6) . . . yes
Co1 N30 C31 127.7(6) . . . yes
C36 N41 C40 119.92 . . . yes
Co1 N41 C40 126.0(6) . . . yes
Co1 N41 C36 114.1(5) . . . yes
Co1 N42 C43 126.1(7) . . . yes
C43 N42 C47 119.97 . . . yes
Co1 N42 C47 114.0(7) . . . yes
Co1 N53 C48 112.3(6) . . . yes
Co1 N53 C52 127.5(7) . . . yes
C48 N53 C52 120.05 . . . yes
C55 N54 C59 120.03 . . . yes
Co1 N54 C59 113.6(6) . . . yes
Co1 N54 C55 126.4(6) . . . yes
Co1 N65 C60 112.8(6) . . . yes
C60 N65 C64 119.79 . . . yes
Co1 N65 C64 127.4(7) . . . yes
H421 O42 H422 110.33 . . . no
Co2 N66 C71 114.5(5) . . . yes
C67 N66 C71 120.00 . . . yes
Co2 N66 C67 125.4(6) . . . yes
Co2 N77 C76 125.7(6) . . . yes
Co2 N77 C72 114.3(5) . . . yes
C72 N77 C76 119.96 . . . yes
Co2 N78 C83 114.2(5) . . . yes
Co2 N78 C79 125.6(5) . . . yes
C79 N78 C83 120.07 . . . yes
Co2 N89 C84 113.9(5) . . . yes
C84 N89 C88 119.93 . . . yes
Co2 N89 C88 126.2(5) . . . yes
Co2 N90 C95 113.7(5) . . . yes
C91 N90 C95 119.91 . . . yes
Co2 N90 C91 126.3(4) . . . yes
C96 N101 C100 120.05 . . . yes
Co2 N101 C100 126.9(5) . . . yes
Co2 N101 C96 113.0(5) . . . yes
H441 O44 H442 117.00 . . . no
H461 O46 H462 108.95 . . . no
N30 C31 C32 119.99 . . . yes
C31 C32 C33 119.99 . . . no
C32 C33 C34 120.03 . . . no
C33 C34 C35 119.93 . . . no
C34 C35 C36 122.77 . . . no
N30 C35 C34 120.05 . . . yes
N30 C35 C36 117.17 . . . yes
N41 C36 C37 120.06 . . . yes
N41 C36 C35 112.35 . . . yes
C35 C36 C37 127.59 . . . no
C36 C37 C38 119.99 . . . no
C37 C38 C39 119.89 . . . no
C38 C39 C40 120.11 . . . no
N41 C40 C39 120.03 . . . yes
N42 C43 C44 120.00 . . . yes
C43 C44 C45 119.95 . . . no
C44 C45 C46 120.05 . . . no
C45 C46 C47 120.01 . . . no
C46 C47 C48 126.50 . . . no
N42 C47 C48 113.46 . . . yes
N42 C47 C46 120.02 . . . yes
N53 C48 C49 120.05 . . . yes
N53 C48 C47 115.77 . . . yes
C47 C48 C49 124.04 . . . no
C48 C49 C50 119.90 . . . no
C49 C50 C51 120.03 . . . no
C50 C51 C52 120.07 . . . no
N53 C52 C51 119.90 . . . yes
N54 C55 C56 120.03 . . . yes
C55 C56 C57 119.92 . . . no
C56 C57 C58 119.99 . . . no
C57 C58 C59 120.10 . . . no
C58 C59 C60 126.67 . . . no
N54 C59 C58 119.94 . . . yes
N54 C59 C60 113.39 . . . yes
N65 C60 C59 117.22 . . . yes
C59 C60 C61 122.58 . . . no
N65 C60 C61 120.14 . . . yes
C60 C61 C62 119.93 . . . no
C61 C62 C63 120.05 . . . no
C62 C63 C64 119.96 . . . no
N65 C64 C63 120.13 . . . yes
N30 C31 H31 120.01 . . . no
C32 C31 H31 120.00 . . . no
C33 C32 H32 119.93 . . . no
C31 C32 H32 120.08 . . . no
C32 C33 H33 120.00 . . . no
C34 C33 H33 119.98 . . . no
C33 C34 H34 120.01 . . . no
C35 C34 H34 120.06 . . . no
C38 C37 H37 119.93 . . . no
C36 C37 H37 120.08 . . . no
C39 C38 H38 120.06 . . . no
C37 C38 H38 120.06 . . . no
C40 C39 H39 119.96 . . . no
C38 C39 H39 119.92 . . . no
C39 C40 H40 120.08 . . . no
N41 C40 H40 119.89 . . . no
C44 C43 H43 120.01 . . . no
N42 C43 H43 119.99 . . . no
C43 C44 H44 120.00 . . . no
C45 C44 H44 120.04 . . . no
C46 C45 H45 119.94 . . . no
C44 C45 H45 120.01 . . . no
C45 C46 H46 119.99 . . . no
C47 C46 H46 120.00 . . . no
C48 C49 H49 120.06 . . . no
C50 C49 H49 120.04 . . . no
C51 C50 H50 120.06 . . . no
C49 C50 H50 119.91 . . . no
C52 C51 H51 119.94 . . . no
C50 C51 H51 119.99 . . . no
C51 C52 H52 120.06 . . . no
N53 C52 H52 120.04 . . . no
N54 C55 H55 119.99 . . . no
C56 C55 H55 119.98 . . . no
C57 C56 H56 119.97 . . . no
C55 C56 H56 120.11 . . . no
C58 C57 H57 120.12 . . . no
C56 C57 H57 119.89 . . . no
C57 C58 H58 119.93 . . . no
C59 C58 H58 119.97 . . . no
C62 C61 H61 119.93 . . . no
C60 C61 H61 120.14 . . . no
C61 C62 H62 120.03 . . . no
C63 C62 H62 119.92 . . . no
C64 C63 H63 119.97 . . . no
C62 C63 H63 120.07 . . . no
N65 C64 H64 119.80 . . . no
C63 C64 H64 120.07 . . . no
N66 C67 C68 120.01 . . . yes
C67 C68 C69 119.96 . . . no
C68 C69 C70 120.09 . . . no
C69 C70 C71 119.95 . . . no
C70 C71 C72 126.52 . . . no
N66 C71 C70 119.99 . . . yes
N66 C71 C72 113.47 . . . yes
N77 C72 C73 119.98 . . . yes
N77 C72 C71 114.57 . . . yes
C71 C72 C73 125.44 . . . no
C72 C73 C74 119.99 . . . no
C73 C74 C75 120.04 . . . no
C74 C75 C76 119.98 . . . no
N77 C76 C75 120.06 . . . yes
N78 C79 C80 119.98 . . . yes
C79 C80 C81 120.03 . . . no
C80 C81 C82 119.89 . . . no
C81 C82 C83 120.12 . . . no
N78 C83 C82 119.91 . . . yes
C82 C83 C84 125.79 . . . no
N78 C83 C84 114.30 . . . yes
N89 C84 C83 114.77 . . . yes
C83 C84 C85 125.23 . . . no
N89 C84 C85 120.00 . . . yes
C84 C85 C86 119.95 . . . no
C85 C86 C87 120.10 . . . no
C86 C87 C88 119.93 . . . no
N89 C88 C87 120.10 . . . yes
N90 C91 C92 120.04 . . . yes
C91 C92 C93 120.00 . . . no
C92 C93 C94 120.08 . . . no
C93 C94 C95 119.92 . . . no
N90 C95 C96 113.31 . . . yes
C94 C95 C96 126.63 . . . no
N90 C95 C94 120.06 . . . yes
N101 C96 C97 119.89 . . . yes
C95 C96 C97 124.28 . . . no
N101 C96 C95 115.82 . . . yes
C96 C97 C98 120.06 . . . no
C97 C98 C99 120.05 . . . no
C98 C99 C100 119.89 . . . no
N101 C100 C99 120.06 . . . yes
N66 C67 H67 119.98 . . . no
C68 C67 H67 120.01 . . . no
C69 C68 H68 120.03 . . . no
C67 C68 H68 120.01 . . . no
C68 C69 H69 119.87 . . . no
C70 C69 H69 120.04 . . . no
C69 C70 H70 120.11 . . . no
C71 C70 H70 119.94 . . . no
C72 C73 H73 119.99 . . . no
C74 C73 H73 120.03 . . . no
C75 C74 H74 119.86 . . . no
C73 C74 H74 120.11 . . . no
C76 C75 H75 119.97 . . . no
C74 C75 H75 120.05 . . . no
N77 C76 H76 119.96 . . . no
C75 C76 H76 119.99 . . . no
N78 C79 H79 120.13 . . . no
C80 C79 H79 119.90 . . . no
C79 C80 H80 120.06 . . . no
C81 C80 H80 119.91 . . . no
C82 C81 H81 120.15 . . . no
C80 C81 H81 119.97 . . . no
C83 C82 H82 119.97 . . . no
C81 C82 H82 119.91 . . . no
C86 C85 H85 120.17 . . . no
C84 C85 H85 119.88 . . . no
C87 C86 H86 119.98 . . . no
C85 C86 H86 119.92 . . . no
C86 C87 H87 120.02 . . . no
C88 C87 H87 120.05 . . . no
C87 C88 H88 119.98 . . . no
N89 C88 H88 119.92 . . . no
C92 C91 H91 119.97 . . . no
N90 C91 H91 119.99 . . . no
C91 C92 H92 119.98 . . . no
C93 C92 H92 120.02 . . . no
C94 C93 H93 119.88 . . . no
C92 C93 H93 120.04 . . . no
C95 C94 H94 119.97 . . . no
C93 C94 H94 120.11 . . . no
C98 C97 H97 120.10 . . . no
C96 C97 H97 119.85 . . . no
C99 C98 H98 119.98 . . . no
C97 C98 H98 119.97 . . . no
C98 C99 H99 119.94 . . . no
C100 C99 H99 120.17 . . . no
C99 C100 H100 119.85 . . . no
N101 C100 H100 120.10 . . . no
S1 C2 C7 120.5(5) . . . yes
S1 C2 C3 119.2(5) . . . yes
C3 C2 C7 119.97 . . . no
C2 C3 C4 120.01 . . . no
S4 C4 C3 122.1(6) . . . yes
S4 C4 C5 118.0(6) . . . yes
C3 C4 C5 119.90 . . . no
C4 C5 C6 120.09 . . . no
S8 C6 C7 121.6(6) . . . yes
C5 C6 C7 120.00 . . . no
S8 C6 C5 118.1(5) . . . yes
C2 C7 C6 120.03 . . . no
O7 C7 C6 121.7(8) . . . yes
O7 C7 C2 118.3(8) . . . yes
S8 C9 C10 118.9(4) . . . yes
S8 C9 C14 120.7(6) . . . yes
C10 C9 C14 120.09 . . . no
C9 C10 C11 119.89 . . . no
S11 C11 C10 120.0(5) . . . yes
C10 C11 C12 120.08 . . . no
S11 C11 C12 119.7(6) . . . yes
C11 C12 C13 120.03 . . . no
C12 C13 C14 119.99 . . . no
S15 C13 C12 119.3(5) . . . yes
S15 C13 C14 119.9(7) . . . yes
C9 C14 C13 119.92 . . . no
O14 C14 C13 119.5(8) . . . yes
O14 C14 C9 120.1(7) . . . yes
S15 C16 C17 118.4(5) . . . yes
C17 C16 C21 120.02 . . . no
S15 C16 C21 121.4(6) . . . yes
C16 C17 C18 119.97 . . . no
S18 C18 C17 119.4(6) . . . yes
C17 C18 C19 120.01 . . . no
S18 C18 C19 120.5(6) . . . yes
C18 C19 C20 120.02 . . . no
C19 C20 C21 120.03 . . . no
S22 C20 C19 119.8(6) . . . yes
S22 C20 C21 120.2(6) . . . yes
O21 C21 C20 118.1(8) . . . yes
O21 C21 C16 121.8(8) . . . yes
C16 C21 C20 119.96 . . . no
S22 C23 C24 117.9(4) . . . yes
S22 C23 C28 122.1(5) . . . yes
C24 C23 C28 119.97 . . . no
C23 C24 C25 119.98 . . . no
S25 C25 C24 119.3(5) . . . yes
C24 C25 C26 119.99 . . . no
S25 C25 C26 120.7(5) . . . yes
C25 C26 C27 120.04 . . . no
S1 C27 C26 119.0(4) . . . yes
C26 C27 C28 119.97 . . . no
S1 C27 C28 121.0(5) . . . yes
C23 C28 C27 120.05 . . . no
O28 C28 C23 117.5(6) . . . yes
O28 C28 C27 122.4(7) . . . yes
C2 C3 H3 119.97 . . . no
C4 C3 H3 120.03 . . . no
C6 C5 H5 119.95 . . . no
C4 C5 H5 119.96 . . . no
C9 C10 H10 120.00 . . . no
C11 C10 H10 120.11 . . . no
C13 C12 H12 119.96 . . . no
C11 C12 H12 120.01 . . . no
C18 C17 H17 120.06 . . . no
C16 C17 H17 119.97 . . . no
C18 C19 H19 120.03 . . . no
C20 C19 H19 119.95 . . . no
C23 C24 H24 120.10 . . . no
C25 C24 H24 119.92 . . . no
C25 C26 H26 119.98 . . . no
C27 C26 H26 119.98 . . . no

loop_
_geom_bond_atom_site_label_1
_geom_bond_atom_site_label_2
_geom_bond_distance
_geom_bond_site_symmetry_1
_geom_bond_site_symmetry_2
_geom_bond_publ_flag
Co1 N30 1.918(7) . . yes
Co1 N41 1.940(6) . . yes
Co1 N42 1.894(9) . . yes
Co1 N53 1.903(7) . . yes
Co1 N54 1.949(8) . . yes
Co1 N65 1.910(9) . . yes
Co2 N66 1.914(7) . . yes
Co2 N77 1.903(8) . . yes
Co2 N78 1.933(7) . . yes
Co2 N89 1.935(7) . . yes
Co2 N90 1.926(7) . . yes
Co2 N101 1.909(6) . . yes
Cl1 O1B 1.34(3) . . yes
Cl1 O1C 1.58(3) . . yes
Cl1 O1D 1.38(2) . . yes
Cl1 O1A 1.44(2) . . yes
S1 C27 1.783(6) . . yes
S1 C2 1.761(7) . . yes
S4 O4B 1.40(2) . . yes
S4 C4 1.753(8) . . yes
S4 O4C 1.43(2) . . yes
S4 O4A 1.437(19) . . yes
S8 C9 1.785(6) . . yes
S8 C6 1.773(7) . . yes
S11 O11B 1.412(16) . . yes
S11 O11A 1.481(14) . . yes
S11 C11 1.764(8) . . yes
S11 O11C 1.488(16) . . yes
S15 C13 1.785(7) . . yes
S15 C16 1.787(7) . . yes
S18 O18B 1.434(12) . . yes
S18 O18C 1.482(15) . . yes
S18 O18A 1.430(16) . . yes
S18 C18 1.777(8) . . yes
S22 C20 1.765(9) . . yes
S22 C23 1.792(6) . . yes
S25 O25C 1.425(13) . . yes
S25 C25 1.797(7) . . yes
S25 O25B 1.436(15) . . yes
S25 O25A 1.381(14) . . yes
O7 C7 1.394(11) . . yes
O14 C14 1.337(14) . . yes
O21 C21 1.342(13) . . yes
O28 C28 1.386(9) . . yes
O7 H7 0.8206 . . no
O14 H14 0.8217 . . no
O28 H28 0.8211 . . no
O40 H402 0.8456 . . no
O40 H401 0.8449 . . no
N30 C31 1.3901 . . yes
N30 C35 1.3885 . . yes
N41 C40 1.3898 . . yes
N41 C36 1.3909 . . yes
N42 C43 1.3908 . . yes
N42 C47 1.3913 . . yes
N53 C48 1.3900 . . yes
N53 C52 1.3902 . . yes
N54 C55 1.3895 . . yes
N54 C59 1.3911 . . yes
N65 C64 1.3914 . . yes
N65 C60 1.3904 . . yes
O42 H421 0.7653 . . no
O42 H422 0.9045 . . no
N66 C71 1.3910 . . yes
N66 C67 1.3888 . . yes
N77 C72 1.3906 . . yes
N77 C76 1.3905 . . yes
N78 C79 1.3883 . . yes
N78 C83 1.3908 . . yes
N89 C84 1.3914 . . yes
N89 C88 1.3893 . . yes
N90 C91 1.3893 . . yes
N90 C95 1.3915 . . yes
N101 C100 1.3887 . . yes
N101 C96 1.3904 . . yes
O44 H441 0.9093 . . no
O44 H442 0.7456 . . no
O46 H462 0.7983 . . no
O46 H461 0.8851 . . no
C31 C32 1.3896 . . no
C32 C33 1.3902 . . no
C33 C34 1.3901 . . no
C34 C35 1.3904 . . no
C35 C36 1.4216 . . no
C36 C37 1.3888 . . no
C37 C38 1.3918 . . no
C38 C39 1.3896 . . no
C39 C40 1.3885 . . no
C43 C44 1.3917 . . no
C44 C45 1.3899 . . no
C45 C46 1.3908 . . no
C46 C47 1.3893 . . no
C47 C48 1.3750 . . no
C48 C49 1.3901 . . no
C49 C50 1.3910 . . no
C50 C51 1.3894 . . no
C51 C52 1.3901 . . no
C55 C56 1.3906 . . no
C56 C57 1.3910 . . no
C57 C58 1.3901 . . no
C58 C59 1.3883 . . no
C59 C60 1.3669 . . no
C60 C61 1.3897 . . no
C61 C62 1.3901 . . no
C62 C63 1.3897 . . no
C63 C64 1.3888 . . no
C31 H31 0.9293 . . no
C32 H32 0.9299 . . no
C33 H33 0.9308 . . no
C34 H34 0.9293 . . no
C37 H37 0.9305 . . no
C38 H38 0.9287 . . no
C39 H39 0.9300 . . no
C40 H40 0.9309 . . no
C43 H43 0.9288 . . no
C44 H44 0.9274 . . no
C45 H45 0.9312 . . no
C46 H46 0.9288 . . no
C49 H49 0.9287 . . no
C50 H50 0.9306 . . no
C51 H51 0.9309 . . no
C52 H52 0.9287 . . no
C55 H55 0.9303 . . no
C56 H56 0.9287 . . no
C57 H57 0.9307 . . no
C58 H58 0.9303 . . no
C61 H61 0.9297 . . no
C62 H62 0.9308 . . no
C63 H63 0.9303 . . no
C64 H64 0.9320 . . no
C67 C68 1.3903 . . no
C68 C69 1.3896 . . no
C69 C70 1.3890 . . no
C70 C71 1.3903 . . no
C71 C72 1.3963 . . no
C72 C73 1.3914 . . no
C73 C74 1.3895 . . no
C74 C75 1.3906 . . no
C75 C76 1.3894 . . no
C79 C80 1.3905 . . no
C80 C81 1.3912 . . no
C81 C82 1.3894 . . no
C82 C83 1.3895 . . no
C83 C84 1.4008 . . no
C84 C85 1.3903 . . no
C85 C86 1.3892 . . no
C86 C87 1.3899 . . no
C87 C88 1.3891 . . no
C91 C92 1.3900 . . no
C92 C93 1.3889 . . no
C93 C94 1.3896 . . no
C94 C95 1.3900 . . no
C95 C96 1.4083 . . no
C96 C97 1.3905 . . no
C97 C98 1.3887 . . no
C98 C99 1.3904 . . no
C99 C100 1.3905 . . no
C67 H67 0.9298 . . no
C68 H68 0.9290 . . no
C69 H69 0.9300 . . no
C70 H70 0.9305 . . no
C73 H73 0.9289 . . no
C74 H74 0.9309 . . no
C75 H75 0.9298 . . no
C76 H76 0.9289 . . no
C79 H79 0.9304 . . no
C80 H80 0.9318 . . no
C81 H81 0.9293 . . no
C82 H82 0.9304 . . no
C85 H85 0.9301 . . no
C86 H86 0.9302 . . no
C87 H87 0.9297 . . no
C88 H88 0.9299 . . no
C91 H91 0.9291 . . no
C92 H92 0.9304 . . no
C93 H93 0.9314 . . no
C94 H94 0.9291 . . no
C97 H97 0.9297 . . no
C98 H98 0.9305 . . no
C99 H99 0.9283 . . no
C100 H100 0.9297 . . no
C2 C7 1.3907 . . no
C2 C3 1.3896 . . no
C3 C4 1.3916 . . no
C4 C5 1.3891 . . no
C5 C6 1.3896 . . no
C6 C7 1.3883 . . no
C9 C14 1.3900 . . no
C9 C10 1.3904 . . no
C10 C11 1.3897 . . no
C11 C12 1.3891 . . no
C12 C13 1.3893 . . no
C13 C14 1.3911 . . no
C16 C21 1.3906 . . no
C16 C17 1.3901 . . no
C17 C18 1.3900 . . no
C18 C19 1.3874 . . no
C19 C20 1.3918 . . no
C20 C21 1.3874 . . no
C23 C24 1.3907 . . no
C23 C28 1.3902 . . no
C24 C25 1.3900 . . no
C25 C26 1.3908 . . no
C26 C27 1.3891 . . no
C27 C28 1.3900 . . no
C3 H3 0.9303 . . no
C5 H5 0.9308 . . no
C10 H10 0.9284 . . no
C12 H12 0.9314 . . no
C17 H17 0.9315 . . no
C19 H19 0.9304 . . no
C24 H24 0.9285 . . no
C26 H26 0.9296 . . no

loop_
_geom_contact_atom_site_label_1
_geom_contact_atom_site_label_2
_geom_contact_distance
_geom_contact_site_symmetry_1
_geom_contact_site_symmetry_2
_geom_contact_publ_flag
Cl1 H56 3.1029 . 3_656 no
S1 C6 3.590(7) . 3_766 no
S1 C79 3.544(9) . 4_554 no
S1 C80 3.552(9) . 4_554 no
S1 O7 2.965(12) . . no
S1 O28 3.072(9) . . no
S1 S8 3.612(5) . 3_766 no
S1 C5 3.471(8) . 3_766 no
S4 C61 3.551(12) . 3_666 no
S8 O7 3.070(11) . . no
S8 C76 3.396(9) . 2_756 no
S8 O14 3.014(12) . . no
S8 S1 3.612(5) . 3_766 no
S8 C75 3.342(11) . 2_756 no
S15 C94 3.383(10) . . no
S15 O21 3.060(12) . . no
S15 O14 2.994(12) . . no
S15 C93 3.450(12) . . no
S22 O21 2.928(12) . . no
S22 O28 2.997(9) . . no
S22 C97 3.462(10) . 3_756 no
S22 C98 3.502(10) . 3_756 no
S25 C44 3.427(11) . . no
S25 C43 3.517(10) . . no
S25 O46 3.46(3) . . no
S1 H7 3.1995 . . no
S4 H7 3.0473 . 3_766 no
S8 H7 3.1883 . . no
S11 H64 3.1644 . . no
S15 H67 2.9961 . . no
S15 H14 2.9496 . . no
S22 H88 3.1324 . 3_756 no
S22 H57 3.1289 . 1_655 no
S22 H28 3.0289 . . no
O1A C76 3.28(2) . . no
O1A C87 3.31(2) . . no
O1A C68 3.22(2) . 2_746 no
O1B C79 3.26(3) . 2_746 no
O1B C91 3.25(3) . 2_746 no
O1C C87 3.32(3) . . no
O1C C68 3.38(3) . 2_746 no
O1C C79 3.30(3) . 2_746 no
O1D C100 3.30(2) . . no
O1D C56 3.26(3) . 3_656 no
O1D C76 3.16(2) . . no
O4A C52 3.06(2) . 3_666 no
O4A C51 3.35(2) . 3_666 no
O4B O40 2.79(3) . 3_766 no
O4B C61 3.33(2) . 3_666 no
O4C C58 2.98(3) . 3_666 no
O4C O28 2.98(2) . 3_766 no
O7 C27 3.076(14) . . no
O7 S8 3.070(11) . . no
O7 S1 2.965(12) . . no
O7 C14 3.304(13) . . no
O7 C28 3.140(12) . . no
O7 C9 3.373(13) . . no
O7 O28 3.033(13) . . no
O7 O14 2.669(15) . . no
O11A C37 3.315(17) . . no
O11A C35 3.345(17) . . no
O11A C36 3.238(18) . . no
O11A C64 3.061(16) . . no
O11B C63 3.336(19) . . no
O11B C64 3.28(2) . . no
O11B C50 3.298(17) . 3_666 no
O11C C86 3.288(19) . 2_756 no
O14 S15 2.994(12) . . no
O14 O40 2.819(18) . . no
O14 S8 3.014(12) . . no
O14 O21 2.595(16) . . no
O14 O7 2.669(15) . . no
O18A C98 3.391(18) . . no
O18B C94 3.381(14) . 3_756 no
O18B C93 3.289(14) . 3_756 no
O18B C98 3.280(14) . . no
O18B C97 3.201(13) . . no
O18B O42 2.83(3) . . no
O18C O44 2.89(3) . . no
O21 S15 3.060(12) . . no
O21 O42 3.11(3) . 3_756 no
O21 O14 2.595(16) . . no
O21 S22 2.928(12) . . no
O21 C23 3.230(14) . . no
O21 C14 3.351(14) . . no
O21 C28 3.416(13) . . no
O25A C35 3.306(15) . . no
O25A O46 2.84(4) . . no
O25A C36 3.329(17) . . no
O25A C44 3.363(17) . . no
O25A C43 3.107(15) . . no
O25B C69 3.33(2) . 4_554 no
O25B C44 3.366(17) . . no
O25B O46 3.00(4) . . no
O25C C44 3.289(17) . . no
O25C C43 3.198(15) . . no
O25C C40 3.395(17) . . no
O25C C36 3.335(17) . . no
O28 S1 3.072(9) . . no
O28 S22 2.997(9) . . no
O28 O7 3.033(13) . . no
O28 O4C 2.98(2) . 3_766 no
O28 C57 3.182(12) . 1_655 no
O40 O14 2.819(18) . . no
O40 O4B 2.79(3) . 3_766 no
O42 O21 3.11(3) . 3_756 no
O42 O18B 2.83(3) . . no
O44 O18C 2.89(3) . . no
O44 C92 3.40(4) . 3_756 no
O44 O46 2.92(5) . . no
O46 O25B 3.00(4) . . no
O46 O44 2.92(5) . . no
O46 S25 3.46(3) . . no
O46 O25A 2.84(4) . . no
O1A H68 2.6938 . 2_746 no
O1A H76 2.5759 . . no
O1B H91 2.7608 . 2_746 no
O1C H87 2.7583 . . no
O1C H79 2.6247 . 2_746 no
O1D H76 2.8715 . . no
O1D H56 2.4131 . 3_656 no
O4A H52 2.4461 . 3_666 no
O4A H39 2.6645 . . no
O4B H402 2.8762 . 3_766 no
O4B H74 2.7477 . 4_554 no
O4B H3 2.5737 . . no
O4C H58 2.6964 . 3_666 no
O4C H5 2.7360 . . no
O4C H7 2.8806 . 3_766 no
O11A H12 2.9070 . . no
O11A H64 2.6366 . . no
O11B H50 2.4679 . 3_666 no
O11B H64 2.6446 . . no
O11B H63 2.7591 . . no
O11B H85 2.7362 . 2_756 no
O11B H10 2.5197 . . no
O11C H86 2.6195 . 2_756 no
O14 H7 2.8065 . . no
O14 H401 2.1114 . . no
O14 H402 2.8096 . . no
O18A H17 2.5673 . . no
O18A H33 2.7091 . . no
O18B H94 2.8622 . 3_756 no
O18B H93 2.6720 . 3_756 no
O18B H98 2.7280 . . no
O18B H97 2.5665 . . no
O18C H19 2.7000 . . no
O18C H441 1.9914 . . no
O21 H14 2.9183 . . no
O21 H401 2.7837 . . no
O21 H422 2.2311 . 3_756 no
O25A H24 2.7057 . . no
O25A H43 2.8547 . . no
O25B H462 2.8212 . . no
O25B H69 2.5355 . 4_554 no
O25C H26 2.6301 . . no
O28 H57 2.6188 . 1_655 no
O28 H80 2.6936 . 4_554 no
O40 H14 2.2557 . . no
O42 H93 2.8771 . 3_756 no
O42 H58 2.7689 . 3_656 no
O42 H98 2.9005 . . no
N30 H43 2.4450 . . no
N41 H64 2.5914 . . no
N42 H55 2.4512 . . no
N53 H40 2.4731 . . no
N54 H31 2.5847 . . no
N65 H52 2.5269 . . no
N66 H79 2.5180 . . no
N77 H100 2.4802 . . no
N78 H91 2.4749 . . no
N89 H76 2.4617 . . no
N90 H67 2.4986 . . no
N101 H88 2.5105 . . no
C2 C6 3.4420 . 3_766 no
C3 C7 3.5466 . 3_766 no
C5 S1 3.471(8) . 3_766 no
C6 C2 3.4420 . 3_766 no
C6 S1 3.590(7) . 3_766 no
C7 C3 3.5466 . 3_766 no
C9 O7 3.373(13) . . no
C10 C85 3.5284 . 2_756 no
C10 C38 3.5141 . . no
C14 O21 3.351(14) . . no
C14 O7 3.304(13) . . no
C16 C94 3.5249 . . no
C19 C24 3.5727 . . no
C23 O21 3.230(14) . . no
C24 C87 3.5190 . 3_756 no
C24 C19 3.5727 . . no
C26 C70 3.5977 . 4_554 no
C27 O7 3.076(14) . . no
C28 O7 3.140(12) . . no
C28 O21 3.416(13) . . no
C31 C43 3.4571 . . no
C31 C59 3.4983 . . no
C35 C43 3.4316 . . no
C35 O11A 3.345(17) . . no
C35 O25A 3.306(15) . . no
C36 O11A 3.238(18) . . no
C36 C64 3.5362 . . no
C36 O25C 3.335(17) . . no
C36 O25A 3.329(17) . . no
C37 O11A 3.315(17) . . no
C38 C10 3.5141 . . no
C40 C48 3.2998 . . no
C40 O25C 3.395(17) . . no
C40 C52 3.5021 . . no
C43 O25C 3.198(15) . . no
C43 C31 3.4571 . . no
C43 O25A 3.107(15) . . no
C43 S25 3.517(10) . . no
C43 C55 3.4344 . . no
C43 C35 3.4316 . . no
C44 O25A 3.363(17) . . no
C44 S25 3.427(11) . . no
C44 O25B 3.366(17) . . no
C44 O25C 3.289(17) . . no
C47 C55 3.4144 . . no
C48 C40 3.2998 . . no
C50 O11B 3.298(17) . 3_666 no
C51 O4A 3.35(2) . 3_666 no
C52 C60 3.4806 . . no
C52 C64 3.5215 . . no
C52 C40 3.5021 . . no
C52 O4A 3.06(2) . 3_666 no
C55 C47 3.4144 . . no
C55 C43 3.4344 . . no
C56 O1D 3.26(3) . 3_656 no
C57 O28 3.182(12) . 1_455 no
C58 O4C 2.98(3) . 3_666 no
C59 C31 3.4983 . . no
C60 C52 3.4806 . . no
C61 O4B 3.33(2) . 3_666 no
C61 S4 3.551(12) . 3_666 no
C63 O11B 3.336(19) . . no
C64 O11B 3.28(2) . . no
C64 C52 3.5215 . . no
C64 C36 3.5362 . . no
C64 O11A 3.061(16) . . no
C67 C95 3.5388 . . no
C67 C91 3.5430 . . no
C67 C79 3.5203 . . no
C68 O1A 3.22(2) . 2_756 no
C68 O1C 3.38(3) . 2_756 no
C69 O25B 3.33(2) . 4_555 no
C70 C26 3.5977 . 4_555 no
C71 C79 3.4741 . . no
C72 C100 3.4098 . . no
C75 S8 3.342(11) . 2_746 no
C76 C84 3.5038 . . no
C76 S8 3.396(9) . 2_746 no
C76 O1D 3.16(2) . . no
C76 C88 3.4351 . . no
C76 C100 3.4512 . . no
C76 O1A 3.28(2) . . no
C79 C71 3.4741 . . no
C79 O1C 3.30(3) . 2_756 no
C79 S1 3.544(9) . 4_555 no
C79 O1B 3.26(3) . 2_756 no
C79 C91 3.4757 . . no
C79 C67 3.5203 . . no
C80 S1 3.552(9) . 4_555 no
C83 C91 3.3708 . . no
C84 C76 3.5038 . . no
C85 C10 3.5284 . 2_746 no
C86 O11C 3.288(19) . 2_746 no
C87 O1C 3.32(3) . . no
C87 C24 3.5190 . 3_756 no
C87 O1A 3.31(2) . . no
C88 C96 3.3777 . . no
C88 C76 3.4351 . . no
C88 C100 3.5485 . . no
C91 C67 3.5430 . . no
C91 O1B 3.25(3) . 2_756 no
C91 C83 3.3708 . . no
C91 C79 3.4757 . . no
C92 O44 3.40(4) . 3_756 no
C93 S15 3.450(12) . . no
C93 O18B 3.289(14) . 3_756 no
C94 S15 3.383(10) . . no
C94 C16 3.5249 . . no
C94 O18B 3.381(14) . 3_756 no
C95 C67 3.5388 . . no
C96 C88 3.3777 . . no
C97 S22 3.462(10) . 3_756 no
C97 O18B 3.201(13) . . no
C98 O18B 3.280(14) . . no
C98 O18A 3.391(18) . . no
C98 S22 3.502(10) . 3_756 no
C100 C88 3.5485 . . no
C100 C76 3.4512 . . no
C100 O1D 3.30(2) . . no
C100 C72 3.4098 . . no
C3 H7 2.9752 . 3_766 no
C4 H7 2.7181 . 3_766 no
C4 H39 2.9413 . . no
C6 H38 2.9537 . . no
C7 H38 2.9369 . . no
C12 H68 2.9061 . . no
C19 H24 3.0339 . . no
C20 H24 2.9688 . . no
C21 H422 2.7804 . 3_756 no
C24 H87 2.7436 . 3_756 no
C31 H43 2.7712 . . no
C34 H37 2.7829 . . no
C35 H43 2.9224 . . no
C36 H64 2.9923 . . no
C37 H34 2.7471 . . no
C40 H64 2.9778 . . no
C43 H55 2.7939 . . no
C46 H49 2.7196 . . no
C47 H55 2.8524 . . no
C48 H40 2.7475 . . no
C49 H46 2.7343 . . no
C50 H82 2.8690 . 4_454 no
C52 H40 2.8442 . . no
C55 H31 3.0239 . . no
C57 H28 2.5514 . 1_455 no
C58 H61 2.6698 . . no
C58 H28 3.0974 . 1_455 no
C59 H31 2.9499 . . no
C60 H52 2.9273 . . no
C61 H58 2.6960 . . no
C64 H52 2.8984 . . no
C67 H79 2.8797 . . no
C70 H73 2.7817 . . no
C71 H79 2.9055 . . no
C72 H100 2.8303 . . no
C73 H70 2.7894 . . no
C74 H402 2.9299 . 2_746 no
C74 H3 3.0489 . 4_555 no
C75 H402 2.8965 . 2_746 no
C75 H14 3.0902 . 2_746 no
C76 H100 2.8363 . . no
C79 H91 2.7961 . . no
C80 H28 3.0539 . 4_555 no
C81 H5 2.8026 . 2_746 no
C82 H85 2.7597 . . no
C82 H10 3.0794 . 2_746 no
C83 H91 2.8515 . . no
C84 H76 2.9531 . . no
C85 H82 2.7649 . . no
C88 H76 2.7639 . . no
C91 H442 2.9984 . 3_756 no
C91 H67 2.8929 . . no
C92 H442 2.9075 . 3_756 no
C94 H97 2.7563 . . no
C94 H19 3.0844 . 3_756 no
C95 H67 2.9746 . . no
C96 H88 2.8483 . . no
C97 H94 2.7758 . . no
C100 H88 2.8837 . . no
H3 O4B 2.5737 . . no
H3 C74 3.0489 . 4_554 no
H5 O4C 2.7360 . . no
H5 C81 2.8026 . 2_756 no
H7 O4C 2.8806 . 3_766 no
H7 C3 2.9752 . 3_766 no
H7 S4 3.0473 . 3_766 no
H7 C4 2.7181 . 3_766 no
H7 S8 3.1883 . . no
H7 S1 3.1995 . . no
H7 O14 2.8065 . . no
H10 C82 3.0794 . 2_756 no
H10 O11B 2.5197 . . no
H12 O11A 2.9070 . . no
H14 O21 2.9183 . . no
H14 C75 3.0902 . 2_756 no
H14 H402 2.1291 . . no
H14 O40 2.2557 . . no
H14 S15 2.9496 . . no
H14 H75 2.3237 . 2_756 no
H14 H401 1.6895 . . no
H17 O18A 2.5673 . . no
H19 C94 3.0844 . 3_756 no
H19 O18C 2.7000 . . no
H19 H441 2.5672 . . no
H24 O25A 2.7057 . . no
H24 C20 2.9688 . . no
H24 C19 3.0339 . . no
H26 O25C 2.6301 . . no
H28 C58 3.0974 . 1_655 no
H28 H57 1.9800 . 1_655 no
H28 C57 2.5514 . 1_655 no
H28 C80 3.0539 . 4_554 no
H28 S22 3.0289 . . no
H28 H80 2.1551 . 4_554 no
H31 N54 2.5847 . . no
H31 C59 2.9499 . . no
H31 C55 3.0239 . . no
H33 O18A 2.7091 . . no
H34 C37 2.7471 . . no
H34 H37 2.2438 . . no
H37 C34 2.7829 . . no
H37 H34 2.2438 . . no
H38 C7 2.9369 . . no
H38 C6 2.9537 . . no
H39 O4A 2.6645 . . no
H39 C4 2.9413 . . no
H40 C48 2.7475 . . no
H40 N53 2.4731 . . no
H40 C52 2.8442 . . no
H43 O25A 2.8547 . . no
H43 C35 2.9224 . . no
H43 N30 2.4450 . . no
H43 C31 2.7712 . . no
H46 H49 2.2082 . . no
H46 C49 2.7343 . . no
H49 C46 2.7196 . . no
H49 H46 2.2082 . . no
H50 O11B 2.4679 . 3_666 no
H52 O4A 2.4461 . 3_666 no
H52 N65 2.5269 . . no
H52 C64 2.8984 . . no
H52 C60 2.9273 . . no
H55 C43 2.7939 . . no
H55 C47 2.8524 . . no
H55 N42 2.4512 . . no
H56 O1D 2.4131 . 3_656 no
H56 Cl1 3.1029 . 3_656 no
H57 S22 3.1289 . 1_455 no
H57 H28 1.9800 . 1_455 no
H57 O28 2.6188 . 1_455 no
H58 H61 2.1507 . . no
H58 O42 2.7689 . 3_656 no
H58 O4C 2.6964 . 3_666 no
H58 C61 2.6960 . . no
H61 C58 2.6698 . . no
H61 H58 2.1507 . . no
H63 O11B 2.7591 . . no
H64 C36 2.9923 . . no
H64 S11 3.1644 . . no
H64 C40 2.9778 . . no
H64 O11B 2.6446 . . no
H64 N41 2.5914 . . no
H64 O11A 2.6366 . . no
H67 C91 2.8929 . . no
H67 N90 2.4986 . . no
H67 S15 2.9961 . . no
H67 C95 2.9746 . . no
H68 O1A 2.6938 . 2_756 no
H68 C12 2.9061 . . no
H69 O25B 2.5355 . 4_555 no
H70 H73 2.2756 . . no
H70 C73 2.7894 . . no
H73 H70 2.2756 . . no
H73 C70 2.7817 . . no
H74 O4B 2.7477 . 4_555 no
H74 H402 2.3660 . 2_746 no
H75 H14 2.3237 . 2_746 no
H75 H402 2.2996 . 2_746 no
H76 O1D 2.8715 . . no
H76 C84 2.9531 . . no
H76 N89 2.4617 . . no
H76 C88 2.7639 . . no
H76 O1A 2.5759 . . no
H79 C71 2.9055 . . no
H79 N66 2.5180 . . no
H79 O1C 2.6247 . 2_756 no
H79 C67 2.8797 . . no
H80 O28 2.6936 . 4_555 no
H80 H28 2.1551 . 4_555 no
H82 C50 2.8690 . 4_655 no
H82 H85 2.2435 . . no
H82 C85 2.7649 . . no
H85 H82 2.2435 . . no
H85 C82 2.7597 . . no
H85 O11B 2.7362 . 2_746 no
H86 O11C 2.6195 . 2_746 no
H87 O1C 2.7583 . . no
H87 C24 2.7436 . 3_756 no
H88 C100 2.8837 . . no
H88 S22 3.1324 . 3_756 no
H88 N101 2.5105 . . no
H88 C96 2.8483 . . no
H91 N78 2.4749 . . no
H91 C79 2.7961 . . no
H91 O1B 2.7608 . 2_756 no
H91 C83 2.8515 . . no
H93 O42 2.8771 . 3_756 no
H93 O18B 2.6720 . 3_756 no
H94 C97 2.7758 . . no
H94 O18B 2.8622 . 3_756 no
H94 H97 2.2465 . . no
H97 C94 2.7563 . . no
H97 O18B 2.5665 . . no
H97 H94 2.2465 . . no
H98 O18B 2.7280 . . no
H98 O42 2.9005 . . no
H100 C72 2.8303 . . no
H100 N77 2.4802 . . no
H100 C76 2.8363 . . no
H401 O21 2.7837 . . no
H401 H14 1.6895 . . no
H401 O14 2.1114 . . no
H402 H75 2.2996 . 2_756 no
H402 C74 2.9299 . 2_756 no
H402 H74 2.3660 . 2_756 no
H402 O4B 2.8762 . 3_766 no
H402 O14 2.8096 . . no
H402 C75 2.8965 . 2_756 no
H402 H14 2.1291 . . no
H422 O21 2.2311 . 3_756 no
H422 C21 2.7804 . 3_756 no
H441 H19 2.5672 . . no
H441 O18C 1.9914 . . no
H442 C91 2.9984 . 3_756 no
H442 C92 2.9075 . 3_756 no
H462 O25B 2.8212 . . no

loop_
_geom_hbond_atom_site_label_D
_geom_hbond_atom_site_label_H
_geom_hbond_atom_site_label_A
_geom_hbond_distance_DH
_geom_hbond_distance_HA
_geom_hbond_distance_DA
_geom_hbond_angle_DHA
_geom_hbond_site_symmetry_A
_geom_hbond_publ_flag
O14 H14 O40 0.8200 2.2600 2.819(18) 126.00 . yes
O40 H401 O14 0.8400 2.1100 2.819(18) 141.00 . yes
O42 H422 O21 0.9000 2.2300 3.11(3) 165.00 3_756 yes
O44 H441 O18C 0.9100 1.9900 2.89(3) 170.00 . yes
C3 H3 O4B 0.9300 2.5700 2.920(19) 103.00 . yes
C10 H10 O11B 0.9300 2.5200 2.890(16) 104.00 . yes
C17 H17 O18A 0.9300 2.5700 2.915(16) 103.00 . yes
C31 H31 N54 0.9300 2.5800 3.0547 112.00 . yes
C40 H40 N53 0.9300 2.4700 2.9551 112.00 . yes
C43 H43 N30 0.9300 2.4500 2.9252 112.00 . yes
C50 H50 O11B 0.9300 2.4700 3.298(17) 149.00 3_666 yes
C52 H52 N65 0.9300 2.5300 2.9893 111.00 . yes
C52 H52 O4A 0.9300 2.4500 3.06(2) 123.00 3_666 yes
C55 H55 N42 0.9300 2.4500 2.9269 112.00 . yes
C56 H56 O1D 0.9300 2.4100 3.26(3) 151.00 3_656 yes
C64 H64 N41 0.9300 2.5900 3.0647 112.00 . yes
C67 H67 N90 0.9300 2.5000 2.9899 113.00 . yes
C69 H69 O25B 0.9300 2.5400 3.33(2) 144.00 4_555 yes
C76 H76 O1A 0.9300 2.5800 3.28(2) 133.00 . yes
C76 H76 N89 0.9300 2.4600 2.9536 113.00 . yes
C79 H79 N66 0.9300 2.5200 3.0009 113.00 . yes
C88 H88 N101 0.9300 2.5100 2.9880 112.00 . yes
C91 H91 N78 0.9300 2.4700 2.9551 112.00 . yes
C97 H97 O18B 0.9300 2.5700 3.201(13) 126.00 . yes
C100 H100 N77 0.9300 2.4800 2.9493 111.00 . yes

loop_
_geom_torsion_atom_site_label_1
_geom_torsion_atom_site_label_2
_geom_torsion_atom_site_label_3
_geom_torsion_atom_site_label_4
_geom_torsion
_geom_torsion_site_symmetry_1
_geom_torsion_site_symmetry_2
_geom_torsion_site_symmetry_3
_geom_torsion_site_symmetry_4
_geom_torsion_publ_flag
N41 Co1 N30 C31 179.5(11) . . . . no
N42 Co1 N30 C31 -91.0(11) . . . . no
N54 Co1 N30 C31 0.7(11) . . . . no
N65 Co1 N30 C31 83.6(11) . . . . no
N41 Co1 N30 C35 0.6(7) . . . . no
N42 Co1 N30 C35 90.1(8) . . . . no
N54 Co1 N30 C35 -178.2(8) . . . . no
N65 Co1 N30 C35 -95.3(8) . . . . no
N30 Co1 N41 C36 -0.8(8) . . . . no
N42 Co1 N41 C36 -93.9(7) . . . . no
N53 Co1 N41 C36 -177.7(7) . . . . no
N65 Co1 N41 C36 88.1(8) . . . . no
N30 Co1 N41 C40 -179.7(9) . . . . no
N42 Co1 N41 C40 87.3(9) . . . . no
N53 Co1 N41 C40 3.5(9) . . . . no
N65 Co1 N41 C40 -90.7(9) . . . . no
N30 Co1 N42 C43 5.8(8) . . . . no
N41 Co1 N42 C43 89.9(8) . . . . no
N53 Co1 N42 C43 -177.2(8) . . . . no
N54 Co1 N42 C43 -89.3(8) . . . . no
N30 Co1 N42 C47 -173.5(6) . . . . no
N41 Co1 N42 C47 -89.3(6) . . . . no
N53 Co1 N42 C47 3.5(6) . . . . no
N54 Co1 N42 C47 91.5(6) . . . . no
N41 Co1 N53 C48 82.7(7) . . . . no
N42 Co1 N53 C48 -6.8(7) . . . . no
N54 Co1 N53 C48 -98.5(7) . . . . no
N65 Co1 N53 C48 178.8(7) . . . . no
N41 Co1 N53 C52 -91.8(9) . . . . no
N42 Co1 N53 C52 178.6(9) . . . . no
N54 Co1 N53 C52 87.0(9) . . . . no
N65 Co1 N53 C52 4.2(9) . . . . no
N30 Co1 N54 C55 -92.9(9) . . . . no
N42 Co1 N54 C55 0.3(9) . . . . no
N53 Co1 N54 C55 84.1(9) . . . . no
N65 Co1 N54 C55 178.2(9) . . . . no
N30 Co1 N54 C59 87.8(8) . . . . no
N42 Co1 N54 C59 -179.1(8) . . . . no
N53 Co1 N54 C59 -95.3(8) . . . . no
N65 Co1 N54 C59 -1.1(7) . . . . no
N30 Co1 N65 C60 -93.0(7) . . . . no
N41 Co1 N65 C60 -177.1(7) . . . . no
N53 Co1 N65 C60 89.7(8) . . . . no
N54 Co1 N65 C60 2.0(7) . . . . no
N30 Co1 N65 C64 87.1(10) . . . . no
N41 Co1 N65 C64 3.0(10) . . . . no
N53 Co1 N65 C64 -90.2(10) . . . . no
N54 Co1 N65 C64 -177.8(10) . . . . no
N89 Co2 N90 C91 -86.5(7) . . . . no
N101 Co2 N90 C91 179.5(7) . . . . no
N66 Co2 N90 C95 -92.8(6) . . . . no
N78 Co2 N90 C95 172.3(5) . . . . no
N89 Co2 N90 C95 89.7(5) . . . . no
N101 Co2 N90 C95 -4.3(5) . . . . no
N66 Co2 N101 C96 99.3(6) . . . . no
N77 Co2 N101 C96 -177.8(5) . . . . no
N89 Co2 N101 C96 -83.9(5) . . . . no
N90 Co2 N101 C96 4.2(5) . . . . no
N66 Co2 N101 C100 -83.8(7) . . . . no
N77 Co2 N101 C100 -0.8(7) . . . . no
N89 Co2 N101 C100 93.1(7) . . . . no
N90 Co2 N101 C100 -178.8(7) . . . . no
N66 Co2 N78 C79 -4.6(7) . . . . no
N77 Co2 N78 C79 -87.6(6) . . . . no
N89 Co2 N78 C79 178.7(7) . . . . no
N90 Co2 N78 C79 90.5(6) . . . . no
N66 Co2 N78 C83 179.5(6) . . . . no
N77 Co2 N78 C83 96.5(6) . . . . no
N89 Co2 N78 C83 2.8(5) . . . . no
N90 Co2 N78 C83 -85.3(6) . . . . no
N77 Co2 N89 C84 -91.7(6) . . . . no
N78 Co2 N89 C84 -1.7(5) . . . . no
N90 Co2 N89 C84 91.2(5) . . . . no
N101 Co2 N89 C84 175.1(5) . . . . no
N77 Co2 N89 C88 88.0(7) . . . . no
N78 Co2 N89 C88 178.0(7) . . . . no
N90 Co2 N89 C88 -89.1(7) . . . . no
N77 Co2 N66 C67 -179.8(8) . . . . no
N78 Co2 N66 C67 90.3(7) . . . . no
N90 Co2 N66 C67 -2.9(8) . . . . no
N101 Co2 N66 C67 -86.7(7) . . . . no
N77 Co2 N66 C71 2.1(6) . . . . no
N78 Co2 N66 C71 -87.8(6) . . . . no
N90 Co2 N66 C71 179.0(6) . . . . no
N101 Co2 N66 C71 95.2(6) . . . . no
N66 Co2 N77 C72 -0.4(6) . . . . no
N78 Co2 N77 C72 94.2(6) . . . . no
N89 Co2 N77 C72 177.0(6) . . . . no
N101 Co2 N77 C72 -89.0(6) . . . . no
N66 Co2 N77 C76 176.8(8) . . . . no
N78 Co2 N77 C76 -88.6(8) . . . . no
N89 Co2 N77 C76 -5.8(8) . . . . no
N101 Co2 N77 C76 88.2(8) . . . . no
N101 Co2 N89 C88 -5.2(7) . . . . no
N66 Co2 N90 C91 91.0(7) . . . . no
N78 Co2 N90 C91 -3.9(7) . . . . no
C2 S1 C27 C26 70.0(7) . . . . no
C27 S1 C2 C3 -118.2(6) . . . . no
C2 S1 C27 C28 -111.8(7) . . . . no
C27 S1 C2 C7 67.5(7) . . . . no
O4C S4 C4 C3 -136.1(11) . . . . no
O4B S4 C4 C5 171.9(9) . . . . no
O4C S4 C4 C5 45.6(11) . . . . no
O4A S4 C4 C5 -65.3(12) . . . . no
O4B S4 C4 C3 -9.8(11) . . . . no
O4A S4 C4 C3 113.0(12) . . . . no
C9 S8 C6 C7 -76.3(7) . . . . no
C9 S8 C6 C5 110.6(6) . . . . no
C6 S8 C9 C14 102.0(7) . . . . no
C6 S8 C9 C10 -84.5(7) . . . . no
O11B S11 C11 C12 -170.8(12) . . . . no
O11C S11 C11 C12 64.7(11) . . . . no
O11A S11 C11 C10 125.2(9) . . . . no
O11C S11 C11 C10 -119.6(10) . . . . no
O11A S11 C11 C12 -50.5(10) . . . . no
O11B S11 C11 C10 4.8(13) . . . . no
C13 S15 C16 C21 79.9(7) . . . . no
C13 S15 C16 C17 -105.2(7) . . . . no
C16 S15 C13 C14 -99.1(9) . . . . no
C16 S15 C13 C12 91.1(10) . . . . no
O18B S18 C18 C19 87.5(8) . . . . no
O18A S18 C18 C19 -156.1(9) . . . . no
O18A S18 C18 C17 25.2(9) . . . . no
O18C S18 C18 C19 -33.9(9) . . . . no
O18B S18 C18 C17 -91.2(8) . . . . no
O18C S18 C18 C17 147.4(8) . . . . no
C20 S22 C23 C24 -64.0(7) . . . . no
C23 S22 C20 C21 -75.0(7) . . . . no
C20 S22 C23 C28 116.9(7) . . . . no
C23 S22 C20 C19 103.0(7) . . . . no
O25B S25 C25 C24 -80.8(11) . . . . no
O25C S25 C25 C26 -27.2(10) . . . . no
O25B S25 C25 C26 96.4(11) . . . . no
O25A S25 C25 C26 -145.2(9) . . . . no
O25A S25 C25 C24 37.6(10) . . . . no
O25C S25 C25 C24 155.6(8) . . . . no
Co1 N30 C35 C34 179.0(8) . . . . no
C31 N30 C35 C34 0.06 . . . . no
Co1 N30 C35 C36 -0.2(12) . . . . no
C35 N30 C31 C32 -0.03 . . . . no
Co1 N30 C31 C32 -178.8(11) . . . . no
C31 N30 C35 C36 -179.19 . . . . no
C36 N41 C40 C39 0.08 . . . . no
Co1 N41 C40 C39 178.9(9) . . . . no
Co1 N41 C36 C37 -178.9(8) . . . . no
Co1 N41 C36 C35 0.9(11) . . . . no
C40 N41 C36 C37 0.06 . . . . no
C40 N41 C36 C35 179.84 . . . . no
Co1 N42 C47 C48 0.6(9) . . . . no
C43 N42 C47 C48 -178.73 . . . . no
Co1 N42 C43 C44 -179.2(7) . . . . no
C43 N42 C47 C46 -0.09 . . . . no
Co1 N42 C47 C46 179.2(8) . . . . no
C47 N42 C43 C44 0.00 . . . . no
Co1 N53 C48 C47 9.1(10) . . . . no
Co1 N53 C52 C51 174.3(8) . . . . no
C52 N53 C48 C49 -0.10 . . . . no
C48 N53 C52 C51 0.09 . . . . no
Co1 N53 C48 C49 -175.1(7) . . . . no
C52 N53 C48 C47 -175.87 . . . . no
C55 N54 C59 C58 -0.21 . . . . no
C59 N54 C55 C56 0.13 . . . . no
Co1 N54 C55 C56 -179.2(9) . . . . no
C55 N54 C59 C60 -179.45 . . . . no
Co1 N54 C59 C60 -0.1(12) . . . . no
Co1 N54 C59 C58 179.2(8) . . . . no
C60 N65 C64 C63 0.00 . . . . no
C64 N65 C60 C61 0.00 . . . . no
Co1 N65 C60 C59 -2.7(12) . . . . no
C64 N65 C60 C59 177.15 . . . . no
Co1 N65 C60 C61 -179.9(9) . . . . no
Co1 N65 C64 C63 179.9(10) . . . . no
Co2 N66 C71 C72 -3.4(10) . . . . no
C67 N66 C71 C72 178.39 . . . . no
C67 N66 C71 C70 -0.08 . . . . no
Co2 N66 C71 C70 178.1(7) . . . . no
Co2 N66 C67 C68 -177.9(7) . . . . no
C71 N66 C67 C68 0.08 . . . . no
Co2 N77 C72 C71 -1.4(10) . . . . no
C72 N77 C76 C75 0.27 . . . . no
C76 N77 C72 C73 -0.17 . . . . no
C76 N77 C72 C71 -178.79 . . . . no
Co2 N77 C76 C75 -176.8(7) . . . . no
Co2 N77 C72 C73 177.2(6) . . . . no
Co2 N78 C83 C84 -3.4(8) . . . . no
Co2 N78 C79 C80 -175.7(6) . . . . no
C83 N78 C79 C80 -0.05 . . . . no
Co2 N78 C83 C82 176.2(6) . . . . no
C79 N78 C83 C84 -179.52 . . . . no
C79 N78 C83 C82 0.10 . . . . no
C88 N89 C84 C85 0.25 . . . . no
C84 N89 C88 C87 -0.20 . . . . no
Co2 N89 C88 C87 -179.9(7) . . . . no
Co2 N89 C84 C83 0.3(8) . . . . no
Co2 N89 C84 C85 180.0(6) . . . . no
C88 N89 C84 C83 -179.39 . . . . no
C95 N90 C91 C92 0.00 . . . . no
Co2 N90 C95 C96 3.4(8) . . . . no
C91 N90 C95 C94 0.00 . . . . no
C91 N90 C95 C96 179.87 . . . . no
Co2 N90 C95 C94 -176.4(6) . . . . no
Co2 N90 C91 C92 176.0(6) . . . . no
Co2 N101 C100 H100 3.21 . . . . no
C96 N101 C100 H100 179.97 . . . . no
N30 C31 C32 C33 0.00 . . . . no
C31 C32 C33 C34 0.00 . . . . no
C32 C33 C34 C35 0.03 . . . . no
C33 C34 C35 N30 -0.05 . . . . no
C33 C34 C35 C36 179.15 . . . . no
C34 C35 C36 C37 0.07 . . . . no
N30 C35 C36 N41 -0.47 . . . . no
C34 C35 C36 N41 -179.69 . . . . no
N30 C35 C36 C37 179.30 . . . . no
N41 C36 C37 C38 -0.04 . . . . no
C35 C36 C37 C38 -179.80 . . . . no
C36 C37 C38 C39 -0.10 . . . . no
C37 C38 C39 C40 0.24 . . . . no
C38 C39 C40 N41 -0.23 . . . . no
N42 C43 C44 C45 0.09 . . . . no
C43 C44 C45 C46 -0.09 . . . . no
C44 C45 C46 C47 0.00 . . . . no
C45 C46 C47 N42 0.09 . . . . no
C45 C46 C47 C48 178.54 . . . . no
N42 C47 C48 N53 -6.37 . . . . no
C46 C47 C48 C49 -0.49 . . . . no
N42 C47 C48 C49 178.05 . . . . no
C46 C47 C48 N53 175.09 . . . . no
C47 C48 C49 C50 175.43 . . . . no
N53 C48 C49 C50 0.03 . . . . no
C48 C49 C50 C51 0.05 . . . . no
C49 C50 C51 C52 -0.05 . . . . no
C50 C51 C52 N53 -0.02 . . . . no
N54 C55 C56 C57 -0.03 . . . . no
C55 C56 C57 C58 0.00 . . . . no
C56 C57 C58 C59 -0.09 . . . . no
C57 C58 C59 C60 179.32 . . . . no
C57 C58 C59 N54 0.19 . . . . no
N54 C59 C60 C61 178.88 . . . . no
N54 C59 C60 N65 1.84 . . . . no
C58 C59 C60 C61 -0.29 . . . . no
C58 C59 C60 N65 -177.34 . . . . no
N65 C60 C61 C62 -0.03 . . . . no
C59 C60 C61 C62 -177.00 . . . . no
C60 C61 C62 C63 0.03 . . . . no
C61 C62 C63 C64 0.00 . . . . no
C62 C63 C64 N65 0.00 . . . . no
N66 C67 C68 C69 -0.03 . . . . no
C67 C68 C69 C70 0.00 . . . . no
C68 C69 C70 C71 0.00 . . . . no
C69 C70 C71 C72 -178.21 . . . . no
C69 C70 C71 N66 0.04 . . . . no
N66 C71 C72 N77 3.10 . . . . no
C70 C71 C72 C73 2.91 . . . . no
N66 C71 C72 C73 -175.43 . . . . no
C70 C71 C72 N77 -178.56 . . . . no
N77 C72 C73 C74 0.07 . . . . no
C71 C72 C73 C74 178.53 . . . . no
C72 C73 C74 C75 -0.07 . . . . no
C73 C74 C75 C76 0.17 . . . . no
C74 C75 C76 N77 -0.27 . . . . no
N78 C79 C80 C81 -0.05 . . . . no
C79 C80 C81 C82 0.11 . . . . no
C80 C81 C82 C83 -0.06 . . . . no
C81 C82 C83 C84 179.53 . . . . no
C81 C82 C83 N78 -0.05 . . . . no
C82 C83 C84 C85 2.77 . . . . no
C82 C83 C84 N89 -177.62 . . . . no
N78 C83 C84 C85 -177.64 . . . . no
N78 C83 C84 N89 1.98 . . . . no
C83 C84 C85 C86 179.45 . . . . no
N89 C84 C85 C86 -0.15 . . . . no
C84 C85 C86 C87 0.00 . . . . no
C85 C86 C87 C88 0.05 . . . . no
C86 C87 C88 N89 0.05 . . . . no
N90 C91 C92 C93 0.00 . . . . no
C91 C92 C93 C94 0.00 . . . . no
C92 C93 C94 C95 0.00 . . . . no
C93 C94 C95 N90 0.00 . . . . no
C93 C94 C95 C96 -179.86 . . . . no
N90 C95 C96 N101 0.06 . . . . no
N90 C95 C96 C97 179.45 . . . . no
C94 C95 C96 N101 179.92 . . . . no
C94 C95 C96 C97 -0.69 . . . . no
N101 C96 C97 C98 0.12 . . . . no
C95 C96 C97 C98 -179.24 . . . . no
C96 C97 C98 C99 -0.13 . . . . no
C97 C98 C99 C100 0.13 . . . . no
C98 C99 C100 N101 -0.12 . . . . no
S1 C2 C7 C6 174.4(6) . . . . no
C3 C2 C7 C6 0.13 . . . . no
C3 C2 C7 O7 179.7(7) . . . . no
S1 C2 C3 C4 -174.4(6) . . . . no
S1 C2 C7 O7 -6.1(10) . . . . no
C7 C2 C3 C4 -0.06 . . . . no
C2 C3 C4 S4 -178.3(6) . . . . no
C2 C3 C4 C5 -0.02 . . . . no
S4 C4 C5 C6 178.3(6) . . . . no
C3 C4 C5 C6 0.02 . . . . no
C4 C5 C6 C7 0.07 . . . . no
C4 C5 C6 S8 173.3(6) . . . . no
S8 C6 C7 O7 7.3(10) . . . . no
C5 C6 C7 O7 -179.7(7) . . . . no
C5 C6 C7 C2 -0.13 . . . . no
S8 C6 C7 C2 -173.1(6) . . . . no
S8 C9 C10 C11 -173.7(7) . . . . no
C10 C9 C14 C13 0.00 . . . . no
S8 C9 C14 C13 173.5(8) . . . . no
C10 C9 C14 O14 172.1(9) . . . . no
S8 C9 C14 O14 -14.4(12) . . . . no
C14 C9 C10 C11 -0.13 . . . . no
C9 C10 C11 C12 0.11 . . . . no
C9 C10 C11 S11 -175.5(7) . . . . no
S11 C11 C12 C13 175.6(8) . . . . no
C10 C11 C12 C13 0.02 . . . . no
C11 C12 C13 S15 169.7(8) . . . . no
C11 C12 C13 C14 -0.13 . . . . no
C12 C13 C14 C9 0.11 . . . . no
C12 C13 C14 O14 -172.0(10) . . . . no
S15 C13 C14 C9 -169.7(7) . . . . no
S15 C13 C14 O14 18.2(14) . . . . no
S15 C16 C21 O21 -8.5(11) . . . . no
C17 C16 C21 C20 -0.02 . . . . no
C21 C16 C17 C18 0.00 . . . . no
C17 C16 C21 O21 176.8(8) . . . . no
S15 C16 C17 C18 -174.9(6) . . . . no
S15 C16 C21 C20 174.7(6) . . . . no
C16 C17 C18 S18 178.8(6) . . . . no
C16 C17 C18 C19 0.08 . . . . no
S18 C18 C19 C20 -178.8(6) . . . . no
C17 C18 C19 C20 -0.15 . . . . no
C18 C19 C20 C21 0.14 . . . . no
C18 C19 C20 S22 -177.9(6) . . . . no
S22 C20 C21 O21 1.1(11) . . . . no
C19 C20 C21 O21 -177.0(8) . . . . no
S22 C20 C21 C16 178.0(6) . . . . no
C19 C20 C21 C16 -0.05 . . . . no
C24 C23 C28 C27 -0.03 . . . . no
S22 C23 C24 C25 -179.1(6) . . . . no
C24 C23 C28 O28 -179.2(7) . . . . no
C28 C23 C24 C25 0.03 . . . . no
S22 C23 C28 C27 179.0(6) . . . . no
S22 C23 C28 O28 -0.1(10) . . . . no
C23 C24 C25 C26 0.00 . . . . no
C23 C24 C25 S25 177.2(6) . . . . no
C24 C25 C26 C27 -0.03 . . . . no
S25 C25 C26 C27 -177.2(7) . . . . no
C25 C26 C27 C28 0.03 . . . . no
C25 C26 C27 S1 178.2(7) . . . . no
S1 C27 C28 O28 1.0(10) . . . . no
C26 C27 C28 C23 0.00 . . . . no
S1 C27 C28 C23 -178.1(6) . . . . no
C26 C27 C28 O28 179.1(7) . . . . no
